data_4135639
loop_
_publ_author_name
'Petrov, Nino G.'
'Chartier, Patrick'
'Maris, Thierry'
'Wuest, James D.'

_publ_section_title
;
 Designing Tetraoxa[8]circulenes To Serve as Hosts and Sensors
;
_journal_issue 1
_journal_name_full 'Journal of the American Chemical Society'
_journal_page_first 556
_journal_page_last 572
_journal_paper_doi 10.1021/jacs.1c11728
_journal_volume 144
_journal_year 2021
_chemical_formula_moiety 'C112 H56 O4, 6(C6 H4 Cl2)'
_chemical_formula_sum 'C148 H80 Cl12 O4'
_chemical_formula_weight 2347.52
_space_group_crystal_system monoclinic
_space_group_IT_number 12
_space_group_name_Hall '-C 2y'
_space_group_name_H-M_alt 'C 1 2/m 1'
_atom_sites_solution_hydrogens geom
_atom_sites_solution_primary dual
_audit_contact_author_name
;
;
_audit_creation_date 2019-07-11
_audit_creation_method
;
Olex2 1.2
(compiled 2018.05.29 svn.r3508 for OlexSys, GUI svn.r5506)
;
_cell_angle_alpha 90
_cell_angle_beta 104.474(2)
_cell_angle_gamma 90
_cell_formula_units_Z 4
_cell_length_a 19.5697(9)
_cell_length_b 17.9147(9)
_cell_length_c 38.807(2)
_cell_measurement_reflns_used 9885
_cell_measurement_temperature 150
_cell_measurement_theta_max 55.471
_cell_measurement_theta_min 2.954
_cell_volume 13173.4(11)
_computing_cell_refinement
'SAINT (2013) V8.38A; Integration Software for Single Crystal Data. Bruker AXS Inc., Madison, WI 53719-1173.'
_computing_data_collection
;
APEX 2 (2013) Bruker AXS Inc., Madison, WI 53719-1173.
;
_computing_data_reduction
'SAINT (2013) V8.38A; Integration Software for Single Crystal Data. Bruker AXS Inc., Madison, WI 53719-1173.'
_computing_molecular_graphics 'Olex2 (Dolomanov et al., 2009)'
_computing_publication_material 'Olex2 (Dolomanov et al., 2009)'
_computing_structure_refinement 'XL (Sheldrick, 2008)'
_computing_structure_solution 'ShelXT (Sheldrick, 2015)'
_diffrn_ambient_temperature 150
_diffrn_detector 'CMOS Area detector'
_diffrn_detector_area_resol_mean 10.24
_diffrn_detector_type 'Bruker Photon 100 CMOS Detector'
_diffrn_measured_fraction_theta_full 0.999
_diffrn_measured_fraction_theta_max 0.993
_diffrn_measurement_device 'k-geometry diffractometer'
_diffrn_measurement_device_type 'Bruker Venture Metaljet'
_diffrn_measurement_method '\w and \f scans'
_diffrn_radiation_collimation 'Focusing mirrors'
_diffrn_radiation_monochromator 'Helios MX Mirror Optics'
_diffrn_radiation_probe x-ray
_diffrn_radiation_type GaK\a
_diffrn_radiation_wavelength 1.34139
_diffrn_reflns_av_R_equivalents 0.0952
_diffrn_reflns_av_unetI/netI 0.1080
_diffrn_reflns_Laue_measured_fraction_full 0.999
_diffrn_reflns_Laue_measured_fraction_max 0.993
_diffrn_reflns_limit_h_max 24
_diffrn_reflns_limit_h_min -24
_diffrn_reflns_limit_k_max 22
_diffrn_reflns_limit_k_min -22
_diffrn_reflns_limit_l_max 48
_diffrn_reflns_limit_l_min -48
_diffrn_reflns_number 67535
_diffrn_reflns_point_group_measured_fraction_full 0.999
_diffrn_reflns_point_group_measured_fraction_max 0.993
_diffrn_reflns_theta_full 53.594
_diffrn_reflns_theta_max 56.161
_diffrn_reflns_theta_min 2.046
_diffrn_source 'Metal Jet'
_diffrn_source_target Ga
_diffrn_source_type 'Gallium Liquid Metal Jet Source'
_exptl_absorpt_coefficient_mu 1.770
_exptl_absorpt_correction_T_max 0.7510
_exptl_absorpt_correction_T_min 0.5491
_exptl_absorpt_correction_type multi-scan
_exptl_absorpt_process_details
'SADABS-2016/2 (Bruker,2016/2) was used for absorption correction. wR2(int) was 0.1308 before and 0.0918 after correction. The Ratio of minimum to maximum transmission is 0.7312. The \l/2 correction factor is Not present.'
_exptl_crystal_colour 'clear light yellow'
_exptl_crystal_colour_lustre clear
_exptl_crystal_colour_modifier light
_exptl_crystal_colour_primary yellow
_exptl_crystal_density_diffrn 1.184
_exptl_crystal_description Plate
_exptl_crystal_F_000 4816
_exptl_crystal_recrystallization_method 'crystallized from oPhCl2/MeOH'
_exptl_crystal_size_max 0.16
_exptl_crystal_size_mid 0.12
_exptl_crystal_size_min 0.06
_refine_diff_density_max 0.740
_refine_diff_density_min -0.347
_refine_diff_density_rms 0.088
_refine_ls_extinction_coef .
_refine_ls_extinction_method none
_refine_ls_goodness_of_fit_ref 1.022
_refine_ls_hydrogen_treatment constr
_refine_ls_matrix_type full
_refine_ls_number_parameters 1071
_refine_ls_number_reflns 67535
_refine_ls_number_restraints 517
_refine_ls_restrained_S_all 1.038
_refine_ls_R_factor_all 0.1131
_refine_ls_R_factor_gt 0.0892
_refine_ls_shift/su_max 0.000
_refine_ls_shift/su_mean 0.000
_refine_ls_structure_factor_coef Fsqd
_refine_ls_weighting_details 'w=1/[\s^2^(Fo^2^)+(0.1465P)^2^] where P=(Fo^2^+2Fc^2^)/3'
_refine_ls_weighting_scheme calc
_refine_ls_wR_factor_gt 0.2359
_refine_ls_wR_factor_ref 0.2532
_reflns_Friedel_coverage 0.000
_reflns_Friedel_fraction_full .
_reflns_Friedel_fraction_max .
_reflns_number_gt 43412
_reflns_number_total 67535
_reflns_threshold_expression 'I > 2\s(I)'
_cod_data_source_file jw21352_8_6PhCl2.cif
_cod_data_source_block jw21352
_cod_depositor_comments
;
The following automatic conversions were performed:

data item '_diffrn_radiation_probe' value 'X-ray' was changed to
'x-ray' in accordance with the built-in table derived from the CIF
Core dictionary named 'cif_core.dic' version 2.4.5 last updated on
2014-11-21.

Automatic conversion script
Id: cif_fix_values 8738 2021-04-28 16:35:53Z antanas 
;
_cod_database_code 4135639
_shelx_shelxl_version_number 2018/3
_shelx_space_group_comment
;
The symmetry employed for this shelxl refinement is uniquely defined
by the following loop, which should always be used as a source of
symmetry information in preference to the above space-group names.
They are only intended as comments.
;
_shelx_estimated_absorpt_t_max 0.901
_shelx_estimated_absorpt_t_min 0.765
_olex2_refinement_description
;
1. Twinned data refinement
 Scales: 0.7037(16)
 0.2963(16)
2. Fixed Uiso
 At 1.2 times of:
  All C(H) groups
3. Restrained distances
 C5F-Cl2F = C6F-Cl1F = C1H-Cl1H = C2H-Cl2H = C2G-Cl1G
 1.77 with sigma of 0.002
 C8C-Cl3C = C7C-Cl4C = C8D-Cl3D = C7D-Cl4D
 1.77 with sigma of 0.002
 Cl1H-Cl2H = Cl3D-Cl4D = Cl3C-Cl4C
 3.2 with sigma of 0.02
 C9C-Cl3C = C8C-Cl4C
 2.71 with sigma of 0.002
 C9D-Cl3D = C8D-Cl4D
 2.71 with sigma of 0.002
4. Restrained planarity
 Cl1H, Cl2H, C1H, C2H, C3H, C4H, C5H, C6H
 with sigma of 0.1
 Cl3C, Cl4C, C7C, C8C, C9C, C10C, C11C, C12C
 with sigma of 0.1
 Cl3D, Cl4D, C7D, C8D, C9D, C10D, C11D, C12D
 with sigma of 0.1
5. Uiso/Uaniso restraints and constraints
Cl1F \\sim Cl2F \\sim C1F \\sim C2F \\sim C3F \\sim C4F \\sim C5F \\sim C6F:
within 2A with sigma of 0.002 and sigma for terminal atoms of 0.02
Cl1C \\sim Cl2C \\sim C1C \\sim C2C \\sim C3C \\sim C4C \\sim C5C \\sim C6C:
within 2A with sigma of 0.002 and sigma for terminal atoms of 0.02
Cl3C \\sim Cl4C \\sim C7C \\sim C8C \\sim C9C \\sim C10C \\sim C11C \\sim C12C
\\sim Cl3D \\sim Cl4D \\sim C7D \\sim C8D \\sim C9D \\sim C10D \\sim C11D \\sim
C12D: within 2A with sigma of 0.002 and sigma for terminal atoms of 0.02
Cl1G \\sim Cl2G \\sim C1G \\sim C2G \\sim C3G \\sim C4G \\sim C5G \\sim C6G:
within 2A with sigma of 0.002 and sigma for terminal atoms of 0.02
Cl1H \\sim Cl2H \\sim C1H \\sim C2H \\sim C3H \\sim C4H \\sim C5H \\sim C6H:
within 2A with sigma of 0.002 and sigma for terminal atoms of 0.02
Cl1I \\sim Cl2I \\sim C1I \\sim C2I \\sim C3I \\sim C4I \\sim C5I \\sim C6I:
within 2A with sigma of 0.002 and sigma for terminal atoms of 0.02
6. Same fragment restrains
{Cl3C, Cl4C, C7C, C8C, C9C, C10C, C11C, C12C} sigma for 1-2: 0.02, 1-3: 0.04
as
{Cl3D, Cl4D, C7D, C8D, C9D, C10D, C11D, C12D}
7. Others
 Sof(Cl3D)=Sof(Cl4D)=Sof(C7D)=Sof(C8D)=Sof(C9D)=Sof(H9D)=Sof(C10D)=Sof(H10D)=
 Sof(C11D)=Sof(H11D)=Sof(C12D)=Sof(H12D)=0.5*(1-FVAR(2))
 Sof(Cl3C)=Sof(Cl4C)=Sof(C7C)=Sof(C8C)=Sof(C9C)=Sof(H9C)=Sof(C10C)=Sof(H10C)=
 Sof(C11C)=Sof(H11C)=Sof(C12C)=Sof(H12C)=0.5*FVAR(2)
 Fixed Sof: Cl1C(0.5) Cl2C(0.5) C1C(0.5) C2C(0.5) H2C(0.5) C3C(0.5) H3C(0.5)
 C4C(0.5) H4C(0.5) C5C(0.5) H5C(0.5) C6C(0.5) Cl1F(0.25) Cl2F(0.25) C1F(0.25)
 H1F(0.25) C2F(0.25) H2F(0.25) C3F(0.25) H3F(0.25) C4F(0.25) H4F(0.25)
 C5F(0.25) C6F(0.25) Cl1G(0.25) Cl2G(0.25) C1G(0.25) H1G(0.25) C2G(0.25)
 C3G(0.25) C4G(0.25) H4G(0.25) C5G(0.25) H5G(0.25) C6G(0.25) H6G(0.25)
 Cl1H(0.25) Cl2H(0.25) C1H(0.25) C2H(0.25) C3H(0.25) H3H(0.25) C4H(0.25)
 H4H(0.25) C5H(0.25) H5H(0.25) C6H(0.25) H6H(0.25) Cl1I(0.25) Cl2I(0.25)
 C1I(0.25) H1I(0.25) C2I(0.25) H2I(0.25) C3I(0.25) H3I(0.25) C4I(0.25)
 H4I(0.25) C5I(0.25) C6I(0.25)
8.a Ternary CH refined with riding coordinates:
 C11A(H11A), C22A(H22A), C25A(H25A), C36A(H36A), C11B(H11B), C22B(H22B),
 C25B(H25B), C36B(H36B)
8.b Aromatic/amide H refined with riding coordinates:
 C13A(H13A), C15A(H15A), C16A(H16A), C17A(H17A), C18A(H18A), C20A(H20A),
 C27A(H27A), C29A(H29A), C30A(H30A), C31A(H31A), C32A(H32A), C34A(H34A),
 C13B(H13B), C15B(H15B), C16B(H16B), C17B(H17B), C18B(H18B), C20B(H20B),
 C27B(H27B), C29B(H29B), C30B(H30B), C31B(H31B), C32B(H32B), C34B(H34B),
 C2C(H2C), C3C(H3C), C4C(H4C), C5C(H5C), C9C(H9C), C10C(H10C), C11C(H11C),
 C12C(H12C), C9D(H9D), C10D(H10D), C11D(H11D), C12D(H12D), C14C(H14C),
 C15C(H15C), C17C(H17C), C18C(H18C), C1F(H1F), C2F(H2F), C3F(H3F), C4F(H4F),
 C1G(H1G), C4G(H4G), C5G(H5G), C6G(H6G), C3H(H3H), C4H(H4H), C5H(H5H), C6H(H6H),
  C1I(H1I), C2I(H2I), C3I(H3I), C4I(H4I)
8.c Fitted hexagon refined as free rotating group:
 C1C(C2C,C3C,C4C,C5C,C6C), C7C(C8C,C9C,C10C,C11C,C12C), C7D(C8D,C9D,C10D,C11D,
 C12D), C1F(C2F,C3F,C4F,C5F,C6F), C1G(C2G,C3G,C4G,C5G,C6G), C1H(C2H,C3H,C4H,C5H,
 C6H), C1I(C2I,C3I,C4I,C5I,C6I)
;

loop_
_space_group_symop_operation_xyz
'x, y, z'
'-x, y, -z'
'x+1/2, y+1/2, z'
'-x+1/2, y+1/2, -z'
'-x, -y, -z'
'x, -y, z'
'-x+1/2, -y+1/2, -z'
'x+1/2, -y+1/2, z'

loop_
_atom_site_label
_atom_site_type_symbol
_atom_site_fract_x
_atom_site_fract_y
_atom_site_fract_z
_atom_site_U_iso_or_equiv
_atom_site_adp_type
_atom_site_occupancy
_atom_site_site_symmetry_order
_atom_site_calc_flag
_atom_site_refinement_flags_posn
_atom_site_refinement_flags_adp
_atom_site_refinement_flags_occupancy
_atom_site_disorder_assembly
_atom_site_disorder_group
O1A O 0.14403(18) 1.000000 0.58953(8) 0.0593(9) Uani 1 2 d S T P . .
O2A O 0.14449(17) 1.000000 0.44770(8) 0.0587(8) Uani 1 2 d S T P . .
C1A C 0.0714(3) 1.000000 0.58472(13) 0.0562(12) Uani 1 2 d S T P . .
C2A C 0.0357(3) 1.000000 0.54871(12) 0.0541(12) Uani 1 2 d S T P . .
C3A C 0.0898(3) 1.000000 0.52901(13) 0.0548(12) Uani 1 2 d S T P . .
C4A C 0.1547(3) 1.000000 0.55479(13) 0.0624(13) Uani 1 2 d S T P . .
C5A C 0.2179(3) 1.000000 0.54553(14) 0.0653(14) Uani 1 2 d S T P . .
C6A C 0.2182(3) 1.000000 0.50971(13) 0.0595(13) Uani 1 2 d S T P . .
C7A C 0.1545(3) 1.000000 0.48411(12) 0.0574(12) Uani 1 2 d S T P . .
C8A C 0.0898(3) 1.000000 0.49387(13) 0.0558(12) Uani 1 2 d S T P . .
C9A C 0.0376(3) 1.000000 0.46088(12) 0.0565(12) Uani 1 2 d S T P . .
C10A C 0.0722(3) 1.000000 0.43446(13) 0.0555(12) Uani 1 2 d S T P . .
C11A C 0.2924(3) 1.000000 0.57110(14) 0.0649(14) Uani 1 2 d S T P . .
H11A H 0.291836 1.000002 0.596803 0.078 Uiso 1 2 calc RS T P . .
C12A C 0.3280(2) 1.0680(2) 0.56030(10) 0.0659(10) Uani 1 1 d . . . . .
C13A C 0.3586(2) 1.1246(3) 0.58212(12) 0.0771(12) Uani 1 1 d . . . . .
H13A H 0.358994 1.123056 0.606635 0.093 Uiso 1 1 calc R . . . .
C14A C 0.3900(3) 1.1858(3) 0.56876(13) 0.0854(13) Uani 1 1 d . . . . .
C15A C 0.4226(3) 1.2465(3) 0.58978(16) 0.1025(16) Uani 1 1 d . . . . .
H15A H 0.421760 1.248823 0.614125 0.123 Uiso 1 1 calc R . . . .
C16A C 0.4548(4) 1.3008(4) 0.5761(2) 0.122(2) Uani 1 1 d . . . . .
H16A H 0.478285 1.339802 0.591044 0.146 Uiso 1 1 calc R . . . .
C17A C 0.4541(4) 1.3004(4) 0.54009(18) 0.1146(18) Uani 1 1 d . . . . .
H17A H 0.475464 1.340927 0.530906 0.137 Uiso 1 1 calc R . . . .
C18A C 0.4245(3) 1.2454(3) 0.51783(15) 0.0974(15) Uani 1 1 d . . . . .
H18A H 0.426234 1.246231 0.493579 0.117 Uiso 1 1 calc R . . . .
C19A C 0.3903(3) 1.1854(3) 0.53145(12) 0.0821(12) Uani 1 1 d . . . . .
C20A C 0.3587(2) 1.1251(2) 0.51022(11) 0.0685(10) Uani 1 1 d . . . . .
H20A H 0.358298 1.124219 0.485697 0.082 Uiso 1 1 calc R . . . .
C21A C 0.3290(2) 1.0687(2) 0.52400(11) 0.0667(10) Uani 1 1 d . . . . .
C22A C 0.2911(3) 1.000000 0.50336(14) 0.0596(12) Uani 1 2 d S T P . .
H22A H 0.290925 0.999998 0.477578 0.072 Uiso 1 2 calc RS T P . .
C23A C 0.0382(3) 1.000000 0.39763(13) 0.0583(12) Uani 1 2 d S T P . .
C24A C -0.0362(3) 1.000000 0.38823(13) 0.0608(13) Uani 1 2 d S T P . .
C25A C -0.0670(3) 1.000000 0.34737(13) 0.0679(14) Uani 1 2 d S T P . .
H25A H -0.119793 0.999999 0.340440 0.081 Uiso 1 2 calc RS T P . .
C26A C -0.0363(2) 0.9326(2) 0.33458(10) 0.0705(11) Uani 1 1 d . . . . .
C27A C -0.0728(3) 0.8757(3) 0.31436(11) 0.0780(12) Uani 1 1 d . . . . .
H27A H -0.122851 0.877286 0.307091 0.094 Uiso 1 1 calc R . . . .
C28A C -0.0359(3) 0.8144(3) 0.30428(12) 0.0853(13) Uani 1 1 d . . . . .
C29A C -0.0726(3) 0.7547(3) 0.28350(13) 0.0975(15) Uani 1 1 d . . . . .
H29A H -0.122766 0.754597 0.276731 0.117 Uiso 1 1 calc R . . . .
C30A C -0.0356(5) 0.6965(4) 0.27308(18) 0.1184(19) Uani 1 1 d . . . . .
H30A H -0.060255 0.657353 0.258661 0.142 Uiso 1 1 calc R . . . .
C31A C 0.0366(5) 0.6954(3) 0.28357(17) 0.1141(19) Uani 1 1 d . . . . .
H31A H 0.061333 0.654147 0.277129 0.137 Uiso 1 1 calc R . . . .
C32A C 0.0743(4) 0.7528(3) 0.30332(15) 0.1024(16) Uani 1 1 d . . . . .
H32A H 0.124395 0.750716 0.310126 0.123 Uiso 1 1 calc R . . . .
C33A C 0.0390(3) 0.8149(3) 0.31351(12) 0.0810(12) Uani 1 1 d . . . . .
C34A C 0.0761(3) 0.8741(3) 0.33367(11) 0.0765(12) Uani 1 1 d . . . . .
H34A H 0.126206 0.874036 0.340498 0.092 Uiso 1 1 calc R . . . .
C35A C 0.0384(2) 0.9324(2) 0.34340(10) 0.0658(10) Uani 1 1 d . . . . .
C36A C 0.0700(3) 1.000000 0.36568(12) 0.0569(12) Uani 1 2 d S T P . .
H36A H 0.122797 1.000000 0.372412 0.068 Uiso 1 2 calc RS T P . .
O1B O 0.30186(19) 1.000000 -0.05041(9) 0.0658(9) Uani 1 2 d S T P . .
O2B O 0.4471(2) 1.000000 0.09029(9) 0.0701(10) Uani 1 2 d S T P . .
C1B C 0.3600(3) 1.000000 -0.06527(13) 0.0593(12) Uani 1 2 d S T P . .
C2B C 0.4228(3) 1.000000 -0.03926(13) 0.0611(13) Uani 1 2 d S T P . .
C3B C 0.4047(3) 1.000000 -0.00570(13) 0.0609(13) Uani 1 2 d S T P . .
C4B C 0.3289(3) 1.000000 -0.01391(12) 0.0619(13) Uani 1 2 d S T P . .
C5B C 0.2908(3) 1.000000 0.01112(14) 0.0668(14) Uani 1 2 d S T P . .
C6B C 0.3302(3) 1.000000 0.04816(14) 0.0664(14) Uani 1 2 d S T P . .
C7B C 0.4016(3) 1.000000 0.05624(14) 0.0716(15) Uani 1 2 d S T P . .
C8B C 0.4398(3) 1.000000 0.03055(13) 0.0642(14) Uani 1 2 d S T P . .
C9B C 0.5140(3) 1.000000 0.04838(13) 0.0643(13) Uani 1 2 d S T P . .
C10B C 0.5161(3) 1.000000 0.08526(13) 0.0645(14) Uani 1 2 d S T P . .
C11B C 0.2127(3) 1.000000 0.00648(14) 0.0651(14) Uani 1 2 d S T P . .
H11B H 0.185863 0.999998 -0.019100 0.078 Uiso 1 2 calc RS T P . .
C12B C 0.1958(2) 1.0681(3) 0.02696(10) 0.0708(11) Uani 1 1 d . . . . .
C13B C 0.1516(2) 1.1241(3) 0.01303(12) 0.0756(11) Uani 1 1 d . . . . .
H13B H 0.127578 1.123846 -0.011494 0.091 Uiso 1 1 calc R . . . .
C14B C 0.1411(3) 1.1834(3) 0.03525(14) 0.0903(14) Uani 1 1 d . . . . .
C15B C 0.0944(3) 1.2425(4) 0.02235(17) 0.1057(16) Uani 1 1 d . . . . .
H15B H 0.069950 1.244338 -0.002085 0.127 Uiso 1 1 calc R . . . .
C16B C 0.0844(4) 1.2965(4) 0.0447(2) 0.129(2) Uani 1 1 d . . . . .
H16B H 0.052702 1.335859 0.035341 0.155 Uiso 1 1 calc R . . . .
C17B C 0.1175(5) 1.2977(4) 0.0803(2) 0.140(3) Uani 1 1 d . . . . .
H17B H 0.107030 1.335505 0.095428 0.168 Uiso 1 1 calc R . . . .
C18B C 0.1671(4) 1.2417(4) 0.09396(19) 0.128(2) Uani 1 1 d . . . . .
H18B H 0.194091 1.243794 0.117970 0.154 Uiso 1 1 calc R . . . .
C19B C 0.1766(3) 1.1825(3) 0.07184(14) 0.0966(15) Uani 1 1 d . . . . .
C20B C 0.2240(3) 1.1241(3) 0.08520(13) 0.0908(14) Uani 1 1 d . . . . .
H20B H 0.249939 1.124331 0.109415 0.109 Uiso 1 1 calc R . . . .
C21B C 0.2324(2) 1.0673(3) 0.06342(11) 0.0768(12) Uani 1 1 d . . . . .
C22B C 0.2821(3) 1.000000 0.07410(15) 0.0738(16) Uani 1 2 d S T P . .
H22B H 0.308467 1.000002 0.099739 0.089 Uiso 1 2 calc RS T P . .
C23B C 0.5775(3) 1.000000 0.11124(13) 0.0675(14) Uani 1 2 d S T P . .
C24B C 0.6417(3) 1.000000 0.10115(15) 0.0705(15) Uani 1 2 d S T P . .
C25B C 0.7066(3) 1.000000 0.13236(13) 0.0687(15) Uani 1 2 d S T P . .
H25B H 0.751989 0.999998 0.124918 0.082 Uiso 1 2 calc RS T P . .
C26B C 0.6980(2) 0.9314(2) 0.15491(10) 0.0702(11) Uani 1 1 d . . . . .
C27B C 0.7450(3) 0.8760(3) 0.16429(11) 0.0786(12) Uani 1 1 d . . . . .
H27B H 0.787979 0.877394 0.157093 0.094 Uiso 1 1 calc R . . . .
C28B C 0.7306(3) 0.8149(3) 0.18514(12) 0.0888(14) Uani 1 1 d . . . . .
C29B C 0.7772(3) 0.7550(3) 0.19671(14) 0.1007(16) Uani 1 1 d . . . . .
H29B H 0.821189 0.754755 0.190462 0.121 Uiso 1 1 calc R . . . .
C30B C 0.7627(5) 0.6992(4) 0.2158(2) 0.127(2) Uani 1 1 d . . . . .
H30B H 0.795549 0.659568 0.222543 0.152 Uiso 1 1 calc R . . . .
C31B C 0.7008(5) 0.6977(4) 0.22602(19) 0.131(2) Uani 1 1 d . . . . .
H31B H 0.691326 0.657454 0.240073 0.157 Uiso 1 1 calc R . . . .
C32B C 0.6517(4) 0.7546(4) 0.21602(17) 0.124(2) Uani 1 1 d . . . . .
H32B H 0.608707 0.753553 0.223226 0.148 Uiso 1 1 calc R . . . .
C33B C 0.6662(3) 0.8146(3) 0.19486(13) 0.0911(14) Uani 1 1 d . . . . .
C34B C 0.6167(3) 0.8728(3) 0.18417(11) 0.0838(13) Uani 1 1 d . . . . .
H34B H 0.572432 0.871124 0.190046 0.101 Uiso 1 1 calc R . . . .
C35B C 0.6334(2) 0.9325(3) 0.16499(10) 0.0734(11) Uani 1 1 d . . . . .
C36B C 0.5888(3) 1.000000 0.15143(14) 0.0742(16) Uani 1 2 d S T P . .
H36B H 0.543264 1.000001 0.158758 0.089 Uiso 1 2 calc RS T P . .
Cl1C Cl 0.28162(16) 0.89511(18) 0.34656(10) 0.1160(9) Uani 0.5 1 d . U . A -1
Cl2C Cl 0.22866(11) 0.88819(13) 0.41661(6) 0.0783(6) Uani 0.5 1 d . U . A -1
C1C C 0.3007(3) 0.8217(3) 0.37428(13) 0.0732(16) Uani 0.5 1 d . U . A -1
C2C C 0.3405(3) 0.7637(3) 0.36562(13) 0.0812(17) Uani 0.5 1 d G U . A -1
H2C H 0.357334 0.766584 0.344711 0.097 Uiso 0.5 1 calc R . . A -1
C3C C 0.3558(3) 0.7014(3) 0.38755(16) 0.0834(17) Uani 0.5 1 d G U . A -1
H3C H 0.383000 0.661694 0.381624 0.100 Uiso 0.5 1 calc R . . A -1
C4C C 0.3312(3) 0.6971(3) 0.41814(15) 0.0794(17) Uani 0.5 1 d G U . A -1
H4C H 0.341627 0.654490 0.433125 0.095 Uiso 0.5 1 calc R . . A -1
C5C C 0.2914(3) 0.7551(3) 0.42680(12) 0.0718(16) Uani 0.5 1 d G U . A -1
H5C H 0.274588 0.752177 0.447713 0.086 Uiso 0.5 1 calc R . . A -1
C6C C 0.2761(3) 0.8174(3) 0.40488(13) 0.0617(14) Uani 0.5 1 d G U . A -1
Cl3C Cl 0.4032(4) 1.0238(6) 0.16302(17) 0.106(5) Uani 0.311(7) 1 d D U . B -1
Cl4C Cl 0.5004(4) 0.9993(15) 0.2400(2) 0.103(2) Uani 0.311(7) 1 d D U . B -1
C7C C 0.4080(4) 1.0025(12) 0.23385(16) 0.096(2) Uani 0.311(7) 1 d D U . B -1
C8C C 0.3661(4) 1.0111(9) 0.19942(16) 0.096(2) Uani 0.311(7) 1 d DG U . B -1
C9C C 0.2931(4) 1.0140(9) 0.1934(2) 0.094(2) Uani 0.311(7) 1 d DG U . B -1
H9C H 0.264506 1.019876 0.169854 0.113 Uiso 0.311(7) 1 calc R . . B -1
C10C C 0.2619(4) 1.0082(13) 0.2218(2) 0.093(2) Uani 0.311(7) 1 d DG U . B -1
H10C H 0.212009 1.010161 0.217631 0.112 Uiso 0.311(7) 1 calc R . . B -1
C11C C 0.3038(6) 0.9996(19) 0.2562(2) 0.094(2) Uani 0.311(7) 1 d DG U . B -1
H11C H 0.282438 0.995634 0.275582 0.112 Uiso 0.311(7) 1 calc R . . B -1
C12C C 0.3768(5) 0.9967(19) 0.26223(16) 0.095(2) Uani 0.311(7) 1 d DG U . B -1
H12C H 0.405365 0.990823 0.285757 0.114 Uiso 0.311(7) 1 calc R . . B -1
Cl3D Cl 0.4051(8) 0.9358(11) 0.1666(3) 0.129(6) Uani 0.189(7) 1 d D U . B -2
Cl4D Cl 0.5220(6) 0.9871(17) 0.2351(4) 0.119(6) Uani 0.189(7) 1 d D U . B -2
C7D C 0.4322(6) 0.9908(10) 0.2355(3) 0.095(2) Uani 0.189(7) 1 d D U . B -2
C8D C 0.3819(6) 0.9715(11) 0.2046(3) 0.096(2) Uani 0.189(7) 1 d DG U . B -2
C9D C 0.3106(6) 0.9736(12) 0.2040(4) 0.095(2) Uani 0.189(7) 1 d DG U . B -2
H9D H 0.276204 0.960459 0.182934 0.114 Uiso 0.189(7) 1 calc R . . B -2
C10D C 0.2896(7) 0.9949(13) 0.2343(4) 0.095(2) Uani 0.189(7) 1 d DG U . B -2
H10D H 0.240901 0.996271 0.233851 0.114 Uiso 0.189(7) 1 calc R . . B -2
C11D C 0.3399(9) 1.0141(13) 0.2651(3) 0.094(2) Uani 0.189(7) 1 d DG U . B -2
H11D H 0.325614 1.028622 0.285781 0.113 Uiso 0.189(7) 1 calc R . . B -2
C12D C 0.4112(9) 1.0120(12) 0.2657(3) 0.095(2) Uani 0.189(7) 1 d DG U . B -2
H12D H 0.445632 1.025164 0.286796 0.114 Uiso 0.189(7) 1 calc R . . B -2
Cl5C Cl 0.47627(10) 0.91087(11) 0.35095(5) 0.1322(6) Uani 1 1 d . . . . .
C13C C 0.4692(3) 0.9612(4) 0.38760(14) 0.1046(17) Uani 1 1 d . . . . .
C14C C 0.4665(4) 0.9240(5) 0.41825(19) 0.132(2) Uani 1 1 d . . . . .
H14C H 0.467520 0.871028 0.418597 0.159 Uiso 1 1 calc R . . . .
C15C C 0.4624(4) 0.9627(5) 0.44881(18) 0.145(3) Uani 1 1 d . . . . .
H15C H 0.459644 0.936140 0.469599 0.174 Uiso 1 1 calc R . . . .
Cl6 Cl 0.11752(13) 0.91089(16) 0.15116(6) 0.1645(9) Uani 1 1 d . . . . .
C16C C 0.0763(4) 0.9632(4) 0.11313(18) 0.132(3) Uani 1 1 d . . . . .
C17C C 0.0447(4) 0.9232(6) 0.0833(2) 0.144(3) Uani 1 1 d . . . . .
H17C H 0.045055 0.870126 0.083367 0.173 Uiso 1 1 calc R . . . .
C18C C 0.0108(3) 0.9650(4) 0.05167(17) 0.124(3) Uani 1 1 d . . . . .
H18C H -0.011862 0.938981 0.030587 0.149 Uiso 1 1 calc R . . . .
Cl1F Cl 0.8009(2) 0.8755(3) 0.07600(12) 0.0705(12) Uani 0.25 1 d D U . C -1
Cl2F Cl 0.9260(3) 0.8833(4) 0.14538(19) 0.122(2) Uani 0.25 1 d D U . C -1
C1F C 0.8558(4) 0.7386(6) 0.0654(3) 0.082(3) Uani 0.25 1 d . U . C -1
H1F H 0.816147 0.733873 0.045610 0.098 Uiso 0.25 1 calc R . . C -1
C2F C 0.9047(6) 0.6810(4) 0.0739(3) 0.085(3) Uani 0.25 1 d G U . C -1
H2F H 0.898534 0.636935 0.059874 0.102 Uiso 0.25 1 calc R . . C -1
C3F C 0.9627(5) 0.6879(5) 0.1030(3) 0.083(3) Uani 0.25 1 d G U . C -1
H3F H 0.996101 0.648573 0.108743 0.100 Uiso 0.25 1 calc R . . C -1
C4F C 0.9717(5) 0.7524(6) 0.1235(2) 0.085(3) Uani 0.25 1 d G U . C -1
H4F H 1.011281 0.757147 0.143348 0.102 Uiso 0.25 1 calc R . . C -1
C5F C 0.9227(6) 0.8100(5) 0.1150(3) 0.084(3) Uani 0.25 1 d DG U . C -1
C6F C 0.8648(5) 0.8031(5) 0.0860(3) 0.079(3) Uani 0.25 1 d DG U . C -1
Cl1G Cl 0.9200(4) 0.6721(4) 0.1073(3) 0.146(3) Uani 0.25 1 d D U . D -2
Cl2G Cl 0.9968(5) 0.7830(5) 0.1630(3) 0.174(3) Uani 0.25 1 d . U . D -2
C1G C 0.8405(7) 0.7941(6) 0.0790(3) 0.090(3) Uani 0.25 1 d . U . D -2
H1G H 0.814130 0.760223 0.061890 0.108 Uiso 0.25 1 calc R . . D -2
C2G C 0.8945(7) 0.7679(4) 0.1068(4) 0.097(3) Uani 0.25 1 d DG U . D -2
C3G C 0.9330(6) 0.8175(7) 0.1317(3) 0.096(3) Uani 0.25 1 d G U . D -2
C4G C 0.9176(7) 0.8933(6) 0.1289(3) 0.090(3) Uani 0.25 1 d G U . D -2
H4G H 0.943894 0.927192 0.145980 0.108 Uiso 0.25 1 calc R . . D -2
C5G C 0.8636(7) 0.9195(4) 0.1011(4) 0.087(3) Uani 0.25 1 d G U . D -2
H5G H 0.852997 0.971355 0.099162 0.104 Uiso 0.25 1 calc R . . D -2
C6G C 0.8250(6) 0.8699(7) 0.0761(3) 0.084(3) Uani 0.25 1 d G U . D -2
H6G H 0.788115 0.887872 0.057117 0.101 Uiso 0.25 1 calc R . . D -2
Cl1H Cl 0.1136(3) 1.0171(10) 0.25889(15) 0.150(7) Uani 0.25 1 d D U . E -1
Cl2H Cl 0.0381(5) 0.8690(5) 0.2295(2) 0.158(3) Uani 0.25 1 d D U . E -1
C1H C 0.0204(3) 1.0224(6) 0.2432(2) 0.088(3) Uani 0.25 1 d D U . E -1
C2H C -0.0076(6) 0.9524(5) 0.2324(3) 0.086(3) Uani 0.25 1 d DG U . E -1
C3H C -0.0801(6) 0.9433(7) 0.2202(3) 0.093(3) Uani 0.25 1 d G U . E -1
H3H H -0.099240 0.895451 0.212854 0.112 Uiso 0.25 1 calc R . . E -1
C4H C -0.1248(3) 1.0043(9) 0.2186(3) 0.102(3) Uani 0.25 1 d G U . E -1
H4H H -0.174369 0.998049 0.210238 0.123 Uiso 0.25 1 calc R . . E -1
C5H C -0.0968(5) 1.0743(8) 0.2293(4) 0.097(3) Uani 0.25 1 d G U . E -1
H5H H -0.127329 1.115935 0.228280 0.116 Uiso 0.25 1 calc R . . E -1
C6H C -0.0243(6) 1.0834(5) 0.2416(3) 0.094(3) Uani 0.25 1 d G U . E -1
H6H H -0.005160 1.131225 0.248938 0.112 Uiso 0.25 1 calc R . . E -1
Cl1I Cl 0.7283(5) 0.9126(4) 0.34198(18) 0.115(2) Uani 0.25 1 d . U . F -1
Cl2I Cl 0.7296(8) 0.9200(8) 0.2631(3) 0.191(5) Uani 0.25 1 d . U . F -1
C1I C 0.7340(7) 1.0667(8) 0.3403(2) 0.072(3) Uani 0.25 1 d . U . F -1
H1I H 0.739400 1.063566 0.365247 0.087 Uiso 0.25 1 calc R . . F -1
C2I C 0.7316(6) 1.1360(7) 0.3239(3) 0.068(2) Uani 0.25 1 d G U . F -1
H2I H 0.735325 1.180293 0.337747 0.082 Uiso 0.25 1 calc R . . F -1
C3I C 0.7237(5) 1.1405(6) 0.2874(3) 0.058(2) Uani 0.25 1 d G U . F -1
H3I H 0.722016 1.187932 0.276227 0.070 Uiso 0.25 1 calc R . . F -1
C4I C 0.7182(6) 1.0757(7) 0.2672(2) 0.069(3) Uani 0.25 1 d G U . F -1
H4I H 0.712780 1.078845 0.242206 0.082 Uiso 0.25 1 calc R . . F -1
C5I C 0.7206(5) 1.0064(6) 0.2835(2) 0.081(2) Uani 0.25 1 d G U . F -1
C6I C 0.7285(5) 1.0019(7) 0.3201(3) 0.078(2) Uani 0.25 1 d G U . F -1

loop_
_atom_site_aniso_label
_atom_site_aniso_U_11
_atom_site_aniso_U_22
_atom_site_aniso_U_33
_atom_site_aniso_U_23
_atom_site_aniso_U_13
_atom_site_aniso_U_12
O1A 0.056(2) 0.074(2) 0.0452(17) 0.000 0.0074(14) 0.000
O2A 0.055(2) 0.072(2) 0.0474(18) 0.000 0.0104(15) 0.000
C1A 0.060(3) 0.056(3) 0.050(3) 0.000 0.009(2) 0.000
C2A 0.062(3) 0.056(3) 0.042(2) 0.000 0.009(2) 0.000
C3A 0.057(3) 0.054(3) 0.051(3) 0.000 0.010(2) 0.000
C4A 0.065(3) 0.072(4) 0.048(3) 0.000 0.011(2) 0.000
C5A 0.061(3) 0.080(4) 0.051(3) 0.000 0.007(2) 0.000
C6A 0.061(3) 0.064(3) 0.051(3) 0.000 0.009(2) 0.000
C7A 0.060(3) 0.067(3) 0.042(2) 0.000 0.007(2) 0.000
C8A 0.058(3) 0.060(3) 0.047(3) 0.000 0.011(2) 0.000
C9A 0.065(3) 0.056(3) 0.045(3) 0.000 0.007(2) 0.000
C10A 0.058(3) 0.061(3) 0.048(3) 0.000 0.015(2) 0.000
C11A 0.059(3) 0.084(4) 0.048(3) 0.000 0.006(2) 0.000
C12A 0.058(2) 0.077(3) 0.060(2) -0.006(2) 0.0107(17) 0.0035(19)
C13A 0.073(3) 0.090(3) 0.066(2) -0.007(2) 0.012(2) -0.001(2)
C14A 0.082(3) 0.091(3) 0.081(3) -0.016(3) 0.016(2) -0.003(3)
C15A 0.104(4) 0.100(4) 0.102(4) -0.013(3) 0.022(3) -0.015(3)
C16A 0.145(6) 0.096(4) 0.123(5) -0.022(4) 0.033(4) -0.020(4)
C17A 0.128(5) 0.099(4) 0.117(5) -0.016(4) 0.031(4) -0.006(4)
C18A 0.111(4) 0.079(3) 0.099(3) -0.008(3) 0.021(3) -0.013(3)
C19A 0.086(3) 0.081(3) 0.076(3) -0.003(2) 0.015(2) -0.001(2)
C20A 0.068(2) 0.070(3) 0.067(2) -0.001(2) 0.0154(19) -0.003(2)
C21A 0.061(2) 0.071(3) 0.064(2) -0.005(2) 0.0084(18) 0.0024(19)
C22A 0.063(3) 0.061(3) 0.054(3) 0.000 0.013(2) 0.000
C23A 0.061(3) 0.063(3) 0.047(3) 0.000 0.006(2) 0.000
C24A 0.070(3) 0.063(3) 0.050(3) 0.000 0.017(2) 0.000
C25A 0.070(3) 0.084(4) 0.047(3) 0.000 0.009(2) 0.000
C26A 0.079(3) 0.082(3) 0.048(2) -0.0002(19) 0.0118(18) -0.003(2)
C27A 0.085(3) 0.085(3) 0.060(2) -0.013(2) 0.011(2) -0.003(2)
C28A 0.104(4) 0.091(3) 0.060(2) -0.003(2) 0.019(2) -0.002(3)
C29A 0.119(4) 0.093(4) 0.080(3) -0.015(3) 0.025(3) -0.011(3)
C30A 0.137(6) 0.108(5) 0.111(4) -0.022(4) 0.032(4) -0.019(4)
C31A 0.150(6) 0.097(4) 0.101(4) -0.017(3) 0.041(4) 0.000(4)
C32A 0.124(4) 0.099(4) 0.091(3) -0.011(3) 0.039(3) 0.009(3)
C33A 0.102(4) 0.078(3) 0.064(2) -0.003(2) 0.023(2) 0.002(3)
C34A 0.087(3) 0.082(3) 0.060(2) 0.001(2) 0.018(2) 0.001(2)
C35A 0.074(3) 0.075(3) 0.0480(19) -0.0017(18) 0.0151(18) -0.001(2)
C36A 0.059(3) 0.063(3) 0.046(2) 0.000 0.007(2) 0.000
O1B 0.063(2) 0.086(3) 0.0448(18) 0.000 0.0064(15) 0.000
O2B 0.065(2) 0.097(3) 0.0451(19) 0.000 0.0076(16) 0.000
C1B 0.059(3) 0.068(3) 0.049(3) 0.000 0.010(2) 0.000
C2B 0.062(3) 0.075(4) 0.044(3) 0.000 0.010(2) 0.000
C3B 0.062(3) 0.072(4) 0.043(2) 0.000 0.002(2) 0.000
C4B 0.060(3) 0.078(4) 0.043(3) 0.000 0.006(2) 0.000
C5B 0.061(3) 0.086(4) 0.050(3) 0.000 0.009(2) 0.000
C6B 0.064(3) 0.083(4) 0.052(3) 0.000 0.011(2) 0.000
C7B 0.063(3) 0.099(5) 0.048(3) 0.000 0.007(2) 0.000
C8B 0.056(3) 0.092(4) 0.042(2) 0.000 0.006(2) 0.000
C9B 0.059(3) 0.079(4) 0.049(3) 0.000 0.002(2) 0.000
C10B 0.058(3) 0.086(4) 0.048(3) 0.000 0.011(2) 0.000
C11B 0.068(3) 0.075(4) 0.053(3) 0.000 0.014(2) 0.000
C12B 0.064(2) 0.088(3) 0.057(2) -0.005(2) 0.0096(18) -0.007(2)
C13B 0.073(3) 0.082(3) 0.070(3) -0.003(2) 0.014(2) -0.001(2)
C14B 0.080(3) 0.095(4) 0.090(3) -0.013(3) 0.010(2) -0.003(3)
C15B 0.098(4) 0.100(4) 0.111(4) -0.007(3) 0.011(3) 0.005(3)
C16B 0.118(5) 0.103(5) 0.153(7) -0.029(4) 0.010(4) 0.012(4)
C17B 0.147(6) 0.126(6) 0.133(6) -0.039(4) 0.013(5) 0.003(5)
C18B 0.126(5) 0.127(5) 0.120(5) -0.036(4) 0.010(4) 0.008(4)
C19B 0.092(3) 0.106(4) 0.087(3) -0.019(3) 0.014(3) 0.002(3)
C20B 0.082(3) 0.120(4) 0.066(3) -0.022(3) 0.012(2) -0.003(3)
C21B 0.073(3) 0.097(3) 0.060(2) -0.008(2) 0.016(2) -0.001(2)
C22B 0.069(3) 0.100(5) 0.051(3) 0.000 0.012(3) 0.000
C23B 0.066(3) 0.084(4) 0.047(3) 0.000 0.005(2) 0.000
C24B 0.064(3) 0.090(4) 0.055(3) 0.000 0.009(3) 0.000
C25B 0.076(4) 0.085(4) 0.043(3) 0.000 0.012(2) 0.000
C26B 0.071(3) 0.083(3) 0.051(2) -0.0031(19) 0.0020(18) -0.001(2)
C27B 0.079(3) 0.088(3) 0.059(2) 0.001(2) -0.001(2) 0.000(2)
C28B 0.096(4) 0.094(4) 0.067(3) -0.006(3) 0.003(2) -0.004(3)
C29B 0.109(4) 0.095(4) 0.084(3) 0.003(3) -0.002(3) 0.002(3)
C30B 0.125(6) 0.105(5) 0.136(6) 0.009(4) 0.007(4) 0.010(4)
C31B 0.154(7) 0.104(5) 0.117(5) 0.020(4) 0.000(5) -0.006(5)
C32B 0.146(6) 0.123(5) 0.098(4) 0.007(4) 0.023(4) -0.020(5)
C33B 0.112(4) 0.084(3) 0.069(3) -0.001(2) 0.008(3) -0.006(3)
C34B 0.090(3) 0.099(4) 0.057(2) -0.003(2) 0.009(2) -0.009(3)
C35B 0.076(3) 0.090(3) 0.049(2) 0.001(2) 0.0059(19) -0.001(2)
C36B 0.081(4) 0.094(4) 0.045(3) 0.000 0.011(3) 0.000
Cl1C 0.0896(18) 0.128(2) 0.136(2) 0.0294(18) 0.0387(17) 0.0049(15)
Cl2C 0.0659(11) 0.0875(14) 0.0727(12) -0.0171(10) 0.0007(9) 0.0161(10)
C1C 0.060(3) 0.080(3) 0.081(3) -0.010(3) 0.020(3) 0.002(3)
C2C 0.074(3) 0.089(4) 0.085(4) -0.012(3) 0.028(3) 0.006(3)
C3C 0.077(3) 0.083(4) 0.091(4) -0.013(3) 0.023(3) 0.013(3)
C4C 0.072(3) 0.078(4) 0.084(3) -0.007(3) 0.012(3) -0.003(3)
C5C 0.061(3) 0.074(3) 0.075(3) -0.012(3) 0.007(3) -0.010(3)
C6C 0.048(3) 0.066(3) 0.069(3) -0.016(3) 0.011(3) 0.002(3)
Cl3C 0.081(2) 0.169(16) 0.065(2) -0.010(3) 0.0138(17) 0.010(4)
Cl4C 0.097(4) 0.112(5) 0.090(4) -0.038(8) 0.004(3) -0.008(11)
C7C 0.108(5) 0.100(4) 0.070(3) 0.000(6) 0.005(3) -0.004(6)
C8C 0.107(4) 0.101(4) 0.070(3) -0.001(6) 0.006(3) -0.004(6)
C9C 0.105(4) 0.100(4) 0.069(3) 0.000(6) 0.009(3) -0.004(6)
C10C 0.106(5) 0.100(4) 0.067(3) 0.001(6) 0.010(3) -0.004(6)
C11C 0.107(5) 0.099(4) 0.068(3) 0.001(6) 0.007(4) -0.004(6)
C12C 0.108(5) 0.099(4) 0.070(3) 0.000(6) 0.007(3) -0.004(6)
Cl3D 0.125(7) 0.189(17) 0.075(5) 0.019(7) 0.029(5) -0.020(9)
Cl4D 0.110(6) 0.173(17) 0.070(4) -0.017(13) 0.014(5) 0.043(11)
C7D 0.107(5) 0.100(4) 0.070(3) 0.000(6) 0.006(4) -0.004(6)
C8D 0.107(5) 0.101(4) 0.070(3) 0.000(6) 0.006(4) -0.004(6)
C9D 0.106(5) 0.101(4) 0.070(3) 0.000(6) 0.009(4) -0.004(6)
C10D 0.106(5) 0.100(4) 0.070(3) 0.000(6) 0.008(4) -0.004(6)
C11D 0.106(5) 0.099(4) 0.069(3) 0.001(6) 0.008(4) -0.003(6)
C12D 0.108(5) 0.099(4) 0.070(3) 0.000(6) 0.007(4) -0.003(6)
Cl5C 0.1296(13) 0.1615(15) 0.1002(11) -0.0035(10) 0.0186(10) 0.0073(10)
C13C 0.085(3) 0.143(5) 0.080(3) 0.004(3) 0.012(2) -0.008(3)
C14C 0.122(5) 0.177(7) 0.099(5) 0.012(5) 0.031(4) 0.006(5)
C15C 0.113(5) 0.235(11) 0.089(4) 0.011(4) 0.028(3) -0.014(4)
Cl6 0.1398(17) 0.232(2) 0.1130(13) 0.0181(14) 0.0150(12) -0.0081(15)
C16C 0.104(4) 0.199(8) 0.095(4) -0.009(4) 0.028(3) -0.012(4)
C17C 0.102(5) 0.226(8) 0.102(5) 0.016(5) 0.018(4) 0.002(5)
C18C 0.093(4) 0.187(8) 0.095(4) -0.018(4) 0.028(3) -0.011(3)
Cl1F 0.069(2) 0.086(3) 0.067(2) 0.0234(19) 0.0368(19) 0.030(2)
Cl2F 0.080(3) 0.174(7) 0.115(5) -0.004(4) 0.030(3) -0.003(4)
C1F 0.067(5) 0.087(6) 0.103(7) 0.033(5) 0.041(5) 0.003(5)
C2F 0.069(5) 0.088(6) 0.107(7) 0.032(5) 0.039(5) 0.003(5)
C3F 0.063(5) 0.088(6) 0.108(7) 0.035(5) 0.039(5) 0.007(5)
C4F 0.066(5) 0.093(6) 0.104(7) 0.037(5) 0.035(5) 0.002(5)
C5F 0.067(5) 0.091(6) 0.102(7) 0.038(5) 0.034(5) 0.000(5)
C6F 0.065(5) 0.084(6) 0.098(7) 0.039(5) 0.040(5) 0.001(5)
Cl1G 0.140(6) 0.113(5) 0.180(7) 0.006(5) 0.032(5) 0.021(4)
Cl2G 0.124(6) 0.175(7) 0.206(9) 0.001(7) 0.010(6) 0.021(5)
C1G 0.070(6) 0.135(8) 0.078(6) 0.030(6) 0.042(5) 0.011(6)
C2G 0.074(6) 0.137(8) 0.087(6) 0.028(6) 0.032(5) 0.007(6)
C3G 0.075(6) 0.138(8) 0.082(6) 0.026(6) 0.034(5) 0.006(6)
C4G 0.072(6) 0.138(8) 0.076(6) 0.020(6) 0.046(5) 0.010(5)
C5G 0.071(6) 0.133(8) 0.074(6) 0.021(6) 0.051(5) 0.022(5)
C6G 0.066(6) 0.135(8) 0.071(6) 0.025(6) 0.052(5) 0.020(6)
Cl1H 0.107(3) 0.242(19) 0.117(3) -0.062(8) 0.060(3) -0.064(8)
Cl2H 0.180(8) 0.176(7) 0.129(6) 0.047(5) 0.060(5) 0.057(6)
C1H 0.092(6) 0.115(8) 0.060(5) -0.013(5) 0.025(4) -0.013(5)
C2H 0.089(6) 0.113(8) 0.061(5) -0.013(5) 0.027(4) -0.013(5)
C3H 0.092(6) 0.116(8) 0.072(5) -0.015(6) 0.020(5) -0.011(6)
C4H 0.097(6) 0.122(8) 0.081(5) -0.013(6) 0.008(5) -0.007(6)
C5H 0.097(6) 0.116(8) 0.073(6) -0.012(6) 0.012(5) -0.004(6)
C6H 0.097(6) 0.115(8) 0.067(5) -0.010(5) 0.018(5) -0.011(6)
Cl1I 0.154(6) 0.106(5) 0.086(3) -0.003(3) 0.027(4) -0.007(4)
Cl2I 0.211(11) 0.231(11) 0.123(6) -0.061(8) 0.025(6) 0.030(8)
C1I 0.056(4) 0.086(6) 0.071(5) 0.004(6) 0.008(4) 0.011(5)
C2I 0.052(4) 0.078(6) 0.069(5) 0.002(5) 0.005(4) 0.014(5)
C3I 0.041(4) 0.069(5) 0.061(4) -0.002(5) 0.005(4) 0.018(4)
C4I 0.048(4) 0.081(5) 0.074(5) -0.007(5) 0.009(4) 0.020(5)
C5I 0.061(4) 0.096(5) 0.079(4) -0.001(6) 0.003(4) 0.014(6)
C6I 0.063(4) 0.092(5) 0.078(4) 0.001(6) 0.012(4) 0.012(6)

loop_
_atom_type_symbol
_atom_type_description
_atom_type_scat_dispersion_real
_atom_type_scat_dispersion_imag
_atom_type_scat_source
C C 0.0137 0.0057 'International Tables Vol C Tables 4.2.6.8 and 6.1.1.4'
H H 0.0000 0.0000 'International Tables Vol C Tables 4.2.6.8 and 6.1.1.4'
Cl Cl 0.3281 0.5435 'International Tables Vol C Tables 4.2.6.8 and 6.1.1.4'
O O 0.0389 0.0241 'International Tables Vol C Tables 4.2.6.8 and 6.1.1.4'

loop_
_geom_angle_atom_site_label_1
_geom_angle_atom_site_label_2
_geom_angle_atom_site_label_3
_geom_angle
_geom_angle_site_symmetry_1
_geom_angle_site_symmetry_3
C1A O1A C4A 105.2(4) . .
C7A O2A C10A 104.6(4) . .
O1A C1A C2A 112.0(4) . .
O1A C1A C24A 125.6(4) . 5_576
C24A C1A C2A 122.4(5) 5_576 .
C1A C2A C3A 106.1(4) . .
C9A C2A C1A 119.6(5) 5_576 .
C9A C2A C3A 134.4(4) 5_576 .
C4A C3A C2A 105.8(4) . .
C8A C3A C2A 135.0(5) . .
C8A C3A C4A 119.1(5) . .
C3A C4A O1A 110.9(4) . .
C5A C4A O1A 127.4(5) . .
C5A C4A C3A 121.8(5) . .
C4A C5A C6A 119.4(5) . .
C4A C5A C11A 126.9(5) . .
C6A C5A C11A 113.7(5) . .
C5A C6A C22A 113.9(4) . .
C7A C6A C5A 119.2(5) . .
C7A C6A C22A 127.0(5) . .
O2A C7A C6A 127.4(5) . .
O2A C7A C8A 111.6(4) . .
C6A C7A C8A 121.0(5) . .
C3A C8A C7A 119.5(4) . .
C3A C8A C9A 136.1(5) . .
C7A C8A C9A 104.4(4) . .
C2A C9A C8A 134.5(5) 5_576 .
C10A C9A C2A 118.2(4) . 5_576
C10A C9A C8A 107.3(5) . .
O2A C10A C23A 123.7(4) . .
C9A C10A O2A 112.1(4) . .
C9A C10A C23A 124.2(5) . .
C5A C11A H11A 113.4 . .
C12A C11A C5A 104.4(3) 6_575 .
C12A C11A C5A 104.4(3) . .
C12A C11A H11A 113.4 6_575 .
C12A C11A H11A 113.4 . .
C12A C11A C12A 107.1(5) 6_575 .
C13A C12A C11A 126.1(4) . .
C13A C12A C21A 119.9(4) . .
C21A C12A C11A 113.9(4) . .
C12A C13A H13A 119.6 . .
C12A C13A C14A 120.9(4) . .
C14A C13A H13A 119.6 . .
C13A C14A C19A 118.2(4) . .
C15A C14A C13A 124.0(5) . .
C15A C14A C19A 117.8(5) . .
C14A C15A H15A 119.3 . .
C16A C15A C14A 121.4(6) . .
C16A C15A H15A 119.3 . .
C15A C16A H16A 119.8 . .
C15A C16A C17A 120.4(6) . .
C17A C16A H16A 119.8 . .
C16A C17A H17A 118.6 . .
C18A C17A C16A 122.9(6) . .
C18A C17A H17A 118.6 . .
C17A C18A H18A 120.7 . .
C17A C18A C19A 118.6(5) . .
C19A C18A H18A 120.7 . .
C18A C19A C14A 118.9(4) . .
C20A C19A C14A 118.6(4) . .
C20A C19A C18A 122.6(4) . .
C19A C20A H20A 119.4 . .
C21A C20A C19A 121.1(4) . .
C21A C20A H20A 119.4 . .
C12A C21A C22A 112.5(4) . .
C20A C21A C12A 121.3(4) . .
C20A C21A C22A 126.2(4) . .
C6A C22A C21A 105.4(3) . .
C6A C22A C21A 105.4(3) . 6_575
C6A C22A H22A 113.4 . .
C21A C22A C21A 104.8(4) . 6_575
C21A C22A H22A 113.4 . .
C21A C22A H22A 113.4 6_575 .
C10A C23A C36A 129.6(5) . .
C24A C23A C10A 117.0(5) . .
C24A C23A C36A 113.4(4) . .
C1A C24A C23A 118.6(5) 5_576 .
C1A C24A C25A 129.3(5) 5_576 .
C23A C24A C25A 112.1(5) . .
C24A C25A H25A 112.7 . .
C26A C25A C24A 104.8(3) 6_575 .
C26A C25A C24A 104.8(3) . .
C26A C25A H25A 112.7 . .
C26A C25A H25A 112.7 6_575 .
C26A C25A C26A 108.4(5) 6_575 .
C27A C26A C25A 126.6(4) . .
C27A C26A C35A 119.7(4) . .
C35A C26A C25A 113.6(4) . .
C26A C27A H27A 119.9 . .
C26A C27A C28A 120.2(5) . .
C28A C27A H27A 119.9 . .
C27A C28A C29A 121.2(5) . .
C33A C28A C27A 119.3(4) . .
C33A C28A C29A 119.4(5) . .
C28A C29A H29A 119.9 . .
C30A C29A C28A 120.3(6) . .
C30A C29A H29A 119.9 . .
C29A C30A H30A 120.0 . .
C31A C30A C29A 120.0(6) . .
C31A C30A H30A 120.0 . .
C30A C31A H31A 119.2 . .
C30A C31A C32A 121.5(6) . .
C32A C31A H31A 119.2 . .
C31A C32A H32A 119.7 . .
C31A C32A C33A 120.6(6) . .
C33A C32A H32A 119.7 . .
C32A C33A C28A 118.1(5) . .
C34A C33A C28A 120.1(4) . .
C34A C33A C32A 121.7(5) . .
C33A C34A H34A 120.5 . .
C35A C34A C33A 118.9(5) . .
C35A C34A H34A 120.5 . .
C26A C35A C36A 112.5(4) . .
C34A C35A C26A 121.6(4) . .
C34A C35A C36A 125.8(4) . .
C23A C36A C35A 105.7(3) . 6_575
C23A C36A C35A 105.7(3) . .
C23A C36A H36A 113.2 . .
C35A C36A C35A 105.0(4) 6_575 .
C35A C36A H36A 113.2 . .
C35A C36A H36A 113.2 6_575 .
C4B O1B C1B 106.3(4) . .
C7B O2B C10B 106.0(4) . .
C2B C1B O1B 111.4(4) . .
C2B C1B C24B 121.9(5) . 5_675
C24B C1B O1B 126.7(5) 5_675 .
C1B C2B C3B 106.7(5) . .
C9B C2B C1B 120.5(5) 5_675 .
C9B C2B C3B 132.8(5) 5_675 .
C2B C3B C4B 105.9(4) . .
C8B C3B C2B 137.9(5) . .
C8B C3B C4B 116.2(5) . .
O1B C4B C3B 109.6(4) . .
C5B C4B O1B 126.3(5) . .
C5B C4B C3B 124.0(5) . .
C4B C5B C6B 117.0(5) . .
C4B C5B C11B 129.7(5) . .
C6B C5B C11B 113.2(5) . .
C5B C6B C22B 112.7(5) . .
C7B C6B C5B 119.5(5) . .
C7B C6B C22B 127.8(5) . .
C6B C7B O2B 126.6(5) . .
C6B C7B C8B 122.9(5) . .
C8B C7B O2B 110.4(5) . .
C3B C8B C9B 131.4(5) . .
C7B C8B C3B 120.3(5) . .
C7B C8B C9B 108.3(5) . .
C2B C9B C8B 137.9(5) 5_675 .
C2B C9B C10B 117.4(5) 5_675 .
C10B C9B C8B 104.8(5) . .
O2B C10B C9B 110.6(4) . .
C23B C10B O2B 126.5(5) . .
C23B C10B C9B 122.9(5) . .
C5B C11B H11B 112.7 . .
C5B C11B C12B 106.5(3) . .
C5B C11B C12B 106.5(3) . 6_575
C12B C11B H11B 112.7 . .
C12B C11B H11B 112.7 6_575 .
C12B C11B C12B 105.1(5) . 6_575
C13B C12B C11B 125.7(4) . .
C13B C12B C21B 121.4(4) . .
C21B C12B C11B 112.9(4) . .
C12B C13B H13B 120.3 . .
C12B C13B C14B 119.4(4) . .
C14B C13B H13B 120.3 . .
C13B C14B C19B 119.6(5) . .
C15B C14B C13B 121.9(5) . .
C15B C14B C19B 118.5(5) . .
C14B C15B H15B 120.1 . .
C16B C15B C14B 119.8(6) . .
C16B C15B H15B 120.1 . .
C15B C16B H16B 118.2 . .
C15B C16B C17B 123.6(7) . .
C17B C16B H16B 118.2 . .
C16B C17B H17B 120.8 . .
C16B C17B C18B 118.4(7) . .
C18B C17B H17B 120.8 . .
C17B C18B H18B 120.2 . .
C17B C18B C19B 119.6(6) . .
C19B C18B H18B 120.2 . .
C18B C19B C14B 119.9(6) . .
C18B C19B C20B 120.8(5) . .
C20B C19B C14B 119.3(5) . .
C19B C20B H20B 120.0 . .
C21B C20B C19B 119.9(5) . .
C21B C20B H20B 120.0 . .
C12B C21B C22B 113.8(4) . .
C20B C21B C12B 120.3(4) . .
C20B C21B C22B 125.8(4) . .
C6B C22B H22B 113.7 . .
C21B C22B C6B 105.8(3) 6_575 .
C21B C22B C6B 105.8(3) . .
C21B C22B C21B 103.1(5) 6_575 .
C21B C22B H22B 113.7 . .
C21B C22B H22B 113.7 6_575 .
C10B C23B C24B 118.6(5) . .
C10B C23B C36B 129.4(5) . .
C24B C23B C36B 112.0(5) . .
C1B C24B C23B 118.8(5) 5_675 .
C1B C24B C25B 127.4(5) 5_675 .
C23B C24B C25B 113.9(5) . .
C24B C25B H25B 113.3 . .
C24B C25B C26B 105.3(3) . .
C24B C25B C26B 105.3(3) . 6_575
C26B C25B H25B 113.3 . .
C26B C25B H25B 113.3 6_575 .
C26B C25B C26B 105.6(4) 6_575 .
C27B C26B C25B 125.3(4) . .
C27B C26B C35B 122.4(4) . .
C35B C26B C25B 112.2(4) . .
C26B C27B H27B 120.0 . .
C26B C27B C28B 120.1(5) . .
C28B C27B H27B 120.0 . .
C29B C28B C27B 124.1(6) . .
C33B C28B C27B 118.2(5) . .
C33B C28B C29B 117.8(5) . .
C28B C29B H29B 118.5 . .
C30B C29B C28B 122.9(7) . .
C30B C29B H29B 118.5 . .
C29B C30B H30B 119.6 . .
C29B C30B C31B 120.7(7) . .
C31B C30B H30B 119.6 . .
C30B C31B H31B 119.8 . .
C30B C31B C32B 120.5(7) . .
C32B C31B H31B 119.8 . .
C31B C32B H32B 120.3 . .
C31B C32B C33B 119.4(8) . .
C33B C32B H32B 120.3 . .
C28B C33B C32B 118.8(6) . .
C28B C33B C34B 120.9(5) . .
C34B C33B C32B 120.3(6) . .
C33B C34B H34B 120.3 . .
C35B C34B C33B 119.3(5) . .
C35B C34B H34B 120.3 . .
C26B C35B C36B 113.3(4) . .
C34B C35B C26B 119.0(4) . .
C34B C35B C36B 127.7(5) . .
C23B C36B H36B 112.4 . .
C35B C36B C23B 106.3(3) 6_575 .
C35B C36B C23B 106.3(3) . .
C35B C36B C35B 106.6(5) 6_575 .
C35B C36B H36B 112.4 6_575 .
C35B C36B H36B 112.4 . .
C2C C1C Cl1C 118.6(3) . .
C2C C1C C6C 120.0 . .
C6C C1C Cl1C 121.4(3) . .
C1C C2C H2C 120.0 . .
C3C C2C C1C 120.0 . .
C3C C2C H2C 120.0 . .
C2C C3C H3C 120.0 . .
C2C C3C C4C 120.0 . .
C4C C3C H3C 120.0 . .
C3C C4C H4C 120.0 . .
C5C C4C C3C 120.0 . .
C5C C4C H4C 120.0 . .
C4C C5C H5C 120.0 . .
C6C C5C C4C 120.0 . .
C6C C5C H5C 120.0 . .
C1C C6C Cl2C 121.1(3) . .
C5C C6C Cl2C 118.9(3) . .
C5C C6C C1C 120.0 . .
C8C C7C Cl4C 118.1(3) . .
C8C C7C C12C 120.0 . .
C12C C7C Cl4C 121.9(3) . .
C7C C8C Cl3C 121.7(3) . .
C9C C8C Cl3C 118.2(3) . .
C9C C8C C7C 120.0 . .
C8C C9C H9C 120.0 . .
C8C C9C C10C 120.0 . .
C10C C9C H9C 120.0 . .
C9C C10C H10C 120.0 . .
C11C C10C C9C 120.0 . .
C11C C10C H10C 120.0 . .
C10C C11C H11C 120.0 . .
C10C C11C C12C 120.0 . .
C12C C11C H11C 120.0 . .
C7C C12C H12C 120.0 . .
C11C C12C C7C 120.0 . .
C11C C12C H12C 120.0 . .
C8D C7D Cl4D 118.5(4) . .
C8D C7D C12D 120.0 . .
C12D C7D Cl4D 121.5(4) . .
C7D C8D Cl3D 122.3(4) . .
C9D C8D Cl3D 117.5(4) . .
C9D C8D C7D 120.0 . .
C8D C9D H9D 120.0 . .
C8D C9D C10D 120.0 . .
C10D C9D H9D 120.0 . .
C9D C10D H10D 120.0 . .
C9D C10D C11D 120.0 . .
C11D C10D H10D 120.0 . .
C10D C11D H11D 120.0 . .
C12D C11D C10D 120.0 . .
C12D C11D H11D 120.0 . .
C7D C12D H12D 120.0 . .
C11D C12D C7D 120.0 . .
C11D C12D H12D 120.0 . .
C13C C13C Cl5C 121.6(2) 6_575 .
C14C C13C Cl5C 119.4(6) . .
C14C C13C C13C 118.9(5) . 6_575
C13C C14C H14C 119.4 . .
C13C C14C C15C 121.2(8) . .
C15C C14C H14C 119.4 . .
C14C C15C H15C 120.1 . .
C15C C15C C14C 119.8(5) 6_575 .
C15C C15C H15C 120.1 6_575 .
C16C C16C Cl6 122.1(3) 6_575 .
C16C C16C C17C 121.6(5) 6_575 .
C17C C16C Cl6 116.3(6) . .
C16C C17C H17C 121.4 . .
C16C C17C C18C 117.3(9) . .
C18C C17C H17C 121.4 . .
C17C C18C H18C 119.4 . .
C18C C18C C17C 121.2(5) 6_575 .
C18C C18C H18C 119.4 6_575 .
C2F C1F H1F 120.0 . .
C2F C1F C6F 120.0 . .
C6F C1F H1F 120.0 . .
C1F C2F H2F 120.0 . .
C3F C2F C1F 120.0 . .
C3F C2F H2F 120.0 . .
C2F C3F H3F 120.0 . .
C2F C3F C4F 120.0 . .
C4F C3F H3F 120.0 . .
C3F C4F H4F 120.0 . .
C5F C4F C3F 120.0 . .
C5F C4F H4F 120.0 . .
C4F C5F Cl2F 119.3(7) . .
C4F C5F C6F 120.0 . .
C6F C5F Cl2F 119.8(7) . .
C1F C6F Cl1F 120.0(7) . .
C5F C6F Cl1F 120.0(7) . .
C5F C6F C1F 120.0 . .
C2G C1G H1G 120.0 . .
C2G C1G C6G 120.0 . .
C6G C1G H1G 120.0 . .
C1G C2G Cl1G 119.3(9) . .
C3G C2G Cl1G 120.3(9) . .
C3G C2G C1G 120.0 . .
C2G C3G Cl2G 117.3(9) . .
C2G C3G C4G 120.0 . .
C4G C3G Cl2G 122.7(9) . .
C3G C4G H4G 120.0 . .
C5G C4G C3G 120.0 . .
C5G C4G H4G 120.0 . .
C4G C5G H5G 120.0 . .
C4G C5G C6G 120.0 . .
C6G C5G H5G 120.0 . .
C1G C6G H6G 120.0 . .
C5G C6G C1G 120.0 . .
C5G C6G H6G 120.0 . .
C2H C1H Cl1H 110.4(9) . .
C2H C1H C6H 120.0 . .
C6H C1H Cl1H 129.6(9) . .
C1H C2H Cl2H 128.1(9) . .
C3H C2H Cl2H 111.7(9) . .
C3H C2H C1H 120.0 . .
C2H C3H H3H 120.0 . .
C4H C3H C2H 120.0 . .
C4H C3H H3H 120.0 . .
C3H C4H H4H 120.0 . .
C3H C4H C5H 120.0 . .
C5H C4H H4H 120.0 . .
C4H C5H H5H 120.0 . .
C6H C5H C4H 120.0 . .
C6H C5H H5H 120.0 . .
C1H C6H H6H 120.0 . .
C5H C6H C1H 120.0 . .
C5H C6H H6H 120.0 . .
C2I C1I H1I 120.0 . .
C2I C1I C6I 120.0 . .
C6I C1I H1I 120.0 . .
C1I C2I H2I 120.0 . .
C1I C2I C3I 120.0 . .
C3I C2I H2I 120.0 . .
C2I C3I H3I 120.0 . .
C4I C3I C2I 120.0 . .
C4I C3I H3I 120.0 . .
C3I C4I H4I 120.0 . .
C3I C4I C5I 120.0 . .
C5I C4I H4I 120.0 . .
C4I C5I Cl2I 125.0(7) . .
C6I C5I Cl2I 114.1(7) . .
C6I C5I C4I 120.0 . .
C1I C6I Cl1I 118.8(7) . .
C5I C6I Cl1I 121.2(7) . .
C5I C6I C1I 120.0 . .

loop_
_geom_bond_atom_site_label_1
_geom_bond_atom_site_label_2
_geom_bond_distance
_geom_bond_site_symmetry_2
O1A C1A 1.386(6) .
O1A C4A 1.415(6) .
O2A C7A 1.377(6) .
O2A C10A 1.380(6) .
C1A C2A 1.398(7) .
C1A C24A 1.392(7) 5_576
C2A C3A 1.454(7) .
C2A C9A 1.388(7) 5_576
C3A C4A 1.406(7) .
C3A C8A 1.364(7) .
C4A C5A 1.371(8) .
C5A C6A 1.392(7) .
C5A C11A 1.545(7) .
C6A C7A 1.386(7) .
C6A C22A 1.506(8) .
C7A C8A 1.410(7) .
C8A C9A 1.424(7) .
C9A C10A 1.363(7) .
C10A C23A 1.418(7) .
C11A H11A 1.0000 .
C11A C12A 1.513(6) .
C11A C12A 1.513(6) 6_575
C12A C13A 1.361(6) .
C12A C21A 1.414(6) .
C13A H13A 0.9500 .
C13A C14A 1.417(7) .
C14A C15A 1.413(7) .
C14A C19A 1.450(7) .
C15A H15A 0.9500 .
C15A C16A 1.338(9) .
C16A H16A 0.9500 .
C16A C17A 1.394(9) .
C17A H17A 0.9500 .
C17A C18A 1.342(8) .
C18A H18A 0.9500 .
C18A C19A 1.436(8) .
C19A C20A 1.405(6) .
C20A H20A 0.9500 .
C20A C21A 1.341(6) .
C21A C22A 1.552(5) .
C22A H22A 1.0000 .
C23A C24A 1.411(8) .
C23A C36A 1.520(7) .
C24A C25A 1.549(7) .
C25A H25A 1.0000 .
C25A C26A 1.489(6) .
C25A C26A 1.489(6) 6_575
C26A C27A 1.373(6) .
C26A C35A 1.415(6) .
C27A H27A 0.9500 .
C27A C28A 1.420(7) .
C28A C29A 1.423(7) .
C28A C33A 1.419(7) .
C29A H29A 0.9500 .
C29A C30A 1.387(9) .
C30A H30A 0.9500 .
C30A C31A 1.369(10) .
C31A H31A 0.9500 .
C31A C32A 1.382(9) .
C32A H32A 0.9500 .
C32A C33A 1.417(7) .
C33A C34A 1.407(7) .
C34A H34A 0.9500 .
C34A C35A 1.384(6) .
C35A C36A 1.527(5) .
C36A H36A 1.0000 .
O1B C1B 1.398(6) .
O1B C4B 1.383(6) .
O2B C7B 1.396(6) .
O2B C10B 1.412(7) .
C1B C2B 1.382(7) .
C1B C24B 1.384(8) 5_675
C2B C3B 1.432(7) .
C2B C9B 1.370(8) 5_675
C3B C4B 1.438(8) .
C3B C8B 1.402(7) .
C4B C5B 1.364(8) .
C5B C6B 1.452(7) .
C5B C11B 1.494(8) .
C6B C7B 1.353(8) .
C6B C22B 1.541(8) .
C7B C8B 1.388(8) .
C8B C9B 1.444(8) .
C9B C10B 1.421(7) .
C10B C23B 1.362(7) .
C11B H11B 1.0000 .
C11B C12B 1.536(6) 6_575
C11B C12B 1.536(6) .
C12B C13B 1.348(6) .
C12B C21B 1.417(6) .
C13B H13B 0.9500 .
C13B C14B 1.414(7) .
C14B C15B 1.407(8) .
C14B C19B 1.417(7) .
C15B H15B 0.9500 .
C15B C16B 1.346(9) .
C16B H16B 0.9500 .
C16B C17B 1.372(10) .
C17B H17B 0.9500 .
C17B C18B 1.405(10) .
C18B H18B 0.9500 .
C18B C19B 1.405(9) .
C19B C20B 1.408(8) .
C20B H20B 0.9500 .
C20B C21B 1.359(7) .
C21B C22B 1.539(6) .
C22B H22B 1.0000 .
C23B C24B 1.407(8) .
C23B C36B 1.520(7) .
C24B C25B 1.520(8) .
C25B H25B 1.0000 .
C25B C26B 1.542(6) .
C25B C26B 1.542(6) 6_575
C26B C27B 1.341(6) .
C26B C35B 1.413(6) .
C27B H27B 0.9500 .
C27B C28B 1.432(7) .
C28B C29B 1.407(8) .
C28B C33B 1.403(8) .
C29B H29B 0.9500 .
C29B C30B 1.317(9) .
C30B H30B 0.9500 .
C30B C31B 1.365(11) .
C31B H31B 0.9500 .
C31B C32B 1.389(11) .
C32B H32B 0.9500 .
C32B C33B 1.423(9) .
C33B C34B 1.414(7) .
C34B H34B 0.9500 .
C34B C35B 1.388(7) .
C35B C36B 1.507(6) .
C36B H36B 1.0000 .
Cl1C C1C 1.681(5) .
Cl2C C6C 1.700(4) .
C1C C2C 1.3900 .
C1C C6C 1.3900 .
C2C H2C 0.9500 .
C2C C3C 1.3900 .
C3C H3C 0.9500 .
C3C C4C 1.3900 .
C4C H4C 0.9500 .
C4C C5C 1.3900 .
C5C H5C 0.9500 .
C5C C6C 1.3900 .
Cl3C C8C 1.756(4) .
Cl4C C7C 1.766(4) .
C7C C8C 1.3900 .
C7C C12C 1.3900 .
C8C C9C 1.3900 .
C9C H9C 0.9500 .
C9C C10C 1.3900 .
C10C H10C 0.9500 .
C10C C11C 1.3900 .
C11C H11C 0.9500 .
C11C C12C 1.3900 .
C12C H12C 0.9500 .
Cl3D C8D 1.767(4) .
Cl4D C7D 1.763(4) .
C7D C8D 1.3900 .
C7D C12D 1.3900 .
C8D C9D 1.3900 .
C9D H9D 0.9500 .
C9D C10D 1.3900 .
C10D H10D 0.9500 .
C10D C11D 1.3900 .
C11D H11D 0.9500 .
C11D C12D 1.3900 .
C12D H12D 0.9500 .
Cl5C C13C 1.718(6) .
C13C C13C 1.392(13) 6_575
C13C C14C 1.375(9) .
C14C H14C 0.9500 .
C14C C15C 1.393(10) .
C15C C15C 1.336(17) 6_575
C15C H15C 0.9500 .
Cl6 C16C 1.764(8) .
C16C C16C 1.318(15) 6_575
C16C C17C 1.370(10) .
C17C H17C 0.9500 .
C17C C18C 1.451(10) .
C18C C18C 1.253(14) 6_575
C18C H18C 0.9500 .
Cl1F C6F 1.776(4) .
Cl2F C5F 1.754(4) .
C1F H1F 0.9500 .
C1F C2F 1.3900 .
C1F C6F 1.3900 .
C2F H2F 0.9500 .
C2F C3F 1.3900 .
C3F H3F 0.9500 .
C3F C4F 1.3900 .
C4F H4F 0.9500 .
C4F C5F 1.3900 .
C5F C6F 1.3900 .
Cl1G C2G 1.786(4) .
Cl2G C3G 1.630(13) .
C1G H1G 0.9500 .
C1G C2G 1.3900 .
C1G C6G 1.3900 .
C2G C3G 1.3900 .
C3G C4G 1.3900 .
C4G H4G 0.9500 .
C4G C5G 1.3900 .
C5G H5G 0.9500 .
C5G C6G 1.3900 .
C6G H6G 0.9500 .
Cl1H C1H 1.776(4) .
Cl2H C2H 1.759(4) .
C1H C2H 1.3900 .
C1H C6H 1.3900 .
C2H C3H 1.3900 .
C3H H3H 0.9500 .
C3H C4H 1.3900 .
C4H H4H 0.9500 .
C4H C5H 1.3900 .
C5H H5H 0.9500 .
C5H C6H 1.3900 .
C6H H6H 0.9500 .
Cl1I C6I 1.812(12) .
Cl2I C5I 1.768(13) .
C1I H1I 0.9500 .
C1I C2I 1.3900 .
C1I C6I 1.3900 .
C2I H2I 0.9500 .
C2I C3I 1.3900 .
C3I H3I 0.9500 .
C3I C4I 1.3900 .
C4I H4I 0.9500 .
C4I C5I 1.3900 .
C5I C6I 1.3900 .

loop_
_geom_torsion_atom_site_label_1
_geom_torsion_atom_site_label_2
_geom_torsion_atom_site_label_3
_geom_torsion_atom_site_label_4
_geom_torsion
_geom_torsion_site_symmetry_1
_geom_torsion_site_symmetry_2
_geom_torsion_site_symmetry_3
_geom_torsion_site_symmetry_4
O1A C1A C2A C3A 0.000(2) . . . .
O1A C1A C2A C9A 180.000(2) . . . 5_576
O1A C4A C5A C6A 180.000(2) . . . .
O1A C4A C5A C11A 0.000(3) . . . .
O2A C7A C8A C3A 180.000(2) . . . .
O2A C7A C8A C9A 0.000(2) . . . .
O2A C10A C23A C24A 180.000(2) . . . .
O2A C10A C23A C36A 0.000(2) . . . .
C1A O1A C4A C3A 0.000(2) . . . .
C1A O1A C4A C5A 180.000(2) . . . .
C1A C2A C3A C4A 0.000(2) . . . .
C1A C2A C3A C8A 180.000(2) . . . .
C1A C24A C25A C26A 123.0(3) 5_576 . . 6_575
C1A C24A C25A C26A -123.0(3) 5_576 . . .
C2A C3A C4A O1A 0.000(2) . . . .
C2A C3A C4A C5A 180.000(2) . . . .
C2A C3A C8A C7A 180.000(2) . . . .
C2A C3A C8A C9A 0.000(3) . . . .
C2A C9A C10A O2A 180.000(1) 5_576 . . .
C2A C9A C10A C23A 0.000(2) 5_576 . . .
C3A C4A C5A C6A 0.000(3) . . . .
C3A C4A C5A C11A 180.000(2) . . . .
C3A C8A C9A C2A 0.000(3) . . . 5_576
C3A C8A C9A C10A 180.000(2) . . . .
C4A O1A C1A C2A 0.000(2) . . . .
C4A O1A C1A C24A 180.000(2) . . . 5_576
C4A C3A C8A C7A 0.000(2) . . . .
C4A C3A C8A C9A 180.000(2) . . . .
C4A C5A C6A C7A 0.000(2) . . . .
C4A C5A C6A C22A 180.000(2) . . . .
C4A C5A C11A C12A 123.8(3) . . . 6_575
C4A C5A C11A C12A -123.8(3) . . . .
C5A C6A C7A O2A 180.000(2) . . . .
C5A C6A C7A C8A 0.000(2) . . . .
C5A C6A C22A C21A 55.3(3) . . . 6_575
C5A C6A C22A C21A -55.3(3) . . . .
C5A C11A C12A C13A 125.3(5) . . . .
C5A C11A C12A C21A -56.1(4) . . . .
C6A C5A C11A C12A -56.2(3) . . . 6_575
C6A C5A C11A C12A 56.2(3) . . . .
C6A C7A C8A C3A 0.000(2) . . . .
C6A C7A C8A C9A 180.000(2) . . . .
C7A O2A C10A C9A 0.000(1) . . . .
C7A O2A C10A C23A 180.000(1) . . . .
C7A C6A C22A C21A -124.7(3) . . . 6_575
C7A C6A C22A C21A 124.7(3) . . . .
C7A C8A C9A C2A 180.000(2) . . . 5_576
C7A C8A C9A C10A 0.000(2) . . . .
C8A C3A C4A O1A 180.000(2) . . . .
C8A C3A C4A C5A 0.000(2) . . . .
C8A C9A C10A O2A 0.000(1) . . . .
C8A C9A C10A C23A 180.000(2) . . . .
C9A C2A C3A C4A 180.000(2) 5_576 . . .
C9A C2A C3A C8A 0.000(3) 5_576 . . .
C9A C10A C23A C24A 0.000(2) . . . .
C9A C10A C23A C36A 180.000(1) . . . .
C10A O2A C7A C6A 180.000(1) . . . .
C10A O2A C7A C8A 0.000(1) . . . .
C10A C23A C24A C1A 0.000(2) . . . 5_576
C10A C23A C24A C25A 180.000(1) . . . .
C10A C23A C36A C35A -124.5(3) . . . 6_575
C10A C23A C36A C35A 124.5(3) . . . .
C11A C5A C6A C7A 180.000(2) . . . .
C11A C5A C6A C22A 0.000(2) . . . .
C11A C12A C13A C14A -179.5(4) . . . .
C11A C12A C21A C20A 180.0(4) . . . .
C11A C12A C21A C22A 1.7(5) . . . .
C12A C11A C12A C13A -124.5(4) 6_575 . . .
C12A C11A C12A C21A 54.2(5) 6_575 . . .
C12A C13A C14A C15A 180.0(5) . . . .
C12A C13A C14A C19A -1.7(7) . . . .
C12A C21A C22A C6A 54.7(4) . . . .
C12A C21A C22A C21A -56.4(5) . . . 6_575
C13A C12A C21A C20A -1.3(6) . . . .
C13A C12A C21A C22A -179.5(4) . . . .
C13A C14A C15A C16A 176.3(6) . . . .
C13A C14A C19A C18A -177.4(5) . . . .
C13A C14A C19A C20A 0.9(7) . . . .
C14A C15A C16A C17A 2.9(10) . . . .
C14A C19A C20A C21A -0.3(7) . . . .
C15A C14A C19A C18A 1.0(7) . . . .
C15A C14A C19A C20A 179.4(5) . . . .
C15A C16A C17A C18A -2.9(11) . . . .
C16A C17A C18A C19A 1.9(10) . . . .
C17A C18A C19A C14A -1.0(8) . . . .
C17A C18A C19A C20A -179.2(5) . . . .
C18A C19A C20A C21A 177.9(5) . . . .
C19A C14A C15A C16A -2.0(9) . . . .
C19A C20A C21A C12A 0.5(6) . . . .
C19A C20A C21A C22A 178.5(4) . . . .
C20A C21A C22A C6A -123.5(4) . . . .
C20A C21A C22A C21A 125.5(4) . . . 6_575
C21A C12A C13A C14A 1.9(6) . . . .
C22A C6A C7A O2A 0.000(2) . . . .
C22A C6A C7A C8A 180.000(2) . . . .
C23A C24A C25A C26A 57.0(3) . . . .
C23A C24A C25A C26A -57.0(3) . . . 6_575
C24A C1A C2A C3A 180.000(2) 5_576 . . .
C24A C1A C2A C9A 0.000(3) 5_576 . . 5_576
C24A C23A C36A C35A 55.5(3) . . . 6_575
C24A C23A C36A C35A -55.5(3) . . . .
C24A C25A C26A C27A 125.1(5) . . . .
C24A C25A C26A C35A -58.4(5) . . . .
C25A C26A C27A C28A -179.7(4) . . . .
C25A C26A C35A C34A 180.0(4) . . . .
C25A C26A C35A C36A 2.8(5) . . . .
C26A C25A C26A C27A -123.4(4) 6_575 . . .
C26A C25A C26A C35A 53.0(5) 6_575 . . .
C26A C27A C28A C29A 179.7(4) . . . .
C26A C27A C28A C33A -3.7(7) . . . .
C26A C35A C36A C23A 54.6(4) . . . .
C26A C35A C36A C35A -57.0(5) . . . 6_575
C27A C26A C35A C34A -3.3(6) . . . .
C27A C26A C35A C36A 179.5(4) . . . .
C27A C28A C29A C30A 178.1(5) . . . .
C27A C28A C33A C32A 179.6(4) . . . .
C27A C28A C33A C34A 2.5(7) . . . .
C28A C29A C30A C31A 1.7(9) . . . .
C28A C33A C34A C35A -1.8(6) . . . .
C29A C28A C33A C32A -3.8(7) . . . .
C29A C28A C33A C34A 179.2(4) . . . .
C29A C30A C31A C32A -2.7(10) . . . .
C30A C31A C32A C33A 0.3(9) . . . .
C31A C32A C33A C28A 2.9(7) . . . .
C31A C32A C33A C34A 179.9(5) . . . .
C32A C33A C34A C35A -178.7(4) . . . .
C33A C28A C29A C30A 1.5(8) . . . .
C33A C34A C35A C26A 2.1(6) . . . .
C33A C34A C35A C36A 178.9(4) . . . .
C34A C35A C36A C23A -122.4(4) . . . .
C34A C35A C36A C35A 126.0(4) . . . 6_575
C35A C26A C27A C28A 4.1(6) . . . .
C36A C23A C24A C1A 180.000(1) . . . 5_576
C36A C23A C24A C25A 0.000(1) . . . .
O1B C1B C2B C3B 0.000(0) . . . .
O1B C1B C2B C9B 180.000(0) . . . 5_675
O1B C4B C5B C6B 180.000(0) . . . .
O1B C4B C5B C11B 0.000(0) . . . .
O2B C7B C8B C3B 180.000(0) . . . .
O2B C7B C8B C9B 0.000(0) . . . .
O2B C10B C23B C24B 180.000(0) . . . .
O2B C10B C23B C36B 0.000(1) . . . .
C1B O1B C4B C3B 0.000(0) . . . .
C1B O1B C4B C5B 180.0 . . . .
C1B C2B C3B C4B 0.000(0) . . . .
C1B C2B C3B C8B 180.000(0) . . . .
C1B C24B C25B C26B -124.3(3) 5_675 . . .
C1B C24B C25B C26B 124.3(3) 5_675 . . 6_575
C2B C3B C4B O1B 0.000(0) . . . .
C2B C3B C4B C5B 180.000(0) . . . .
C2B C3B C8B C7B 180.000(0) . . . .
C2B C3B C8B C9B 0.000(0) . . . .
C2B C9B C10B O2B 180.000(0) 5_675 . . .
C2B C9B C10B C23B 0.000(0) 5_675 . . .
C3B C4B C5B C6B 0.0 . . . .
C3B C4B C5B C11B 180.0 . . . .
C3B C8B C9B C2B 0.000(0) . . . 5_675
C3B C8B C9B C10B 180.0 . . . .
C4B O1B C1B C2B 0.000(0) . . . .
C4B O1B C1B C24B 180.000(0) . . . 5_675
C4B C3B C8B C7B 0.0 . . . .
C4B C3B C8B C9B 180.0 . . . .
C4B C5B C6B C7B 0.000(0) . . . .
C4B C5B C6B C22B 180.0 . . . .
C4B C5B C11B C12B 124.1(3) . . . 6_575
C4B C5B C11B C12B -124.1(3) . . . .
C5B C6B C7B O2B 180.000(0) . . . .
C5B C6B C7B C8B 0.000(0) . . . .
C5B C6B C22B C21B -54.5(3) . . . .
C5B C6B C22B C21B 54.5(3) . . . 6_575
C5B C11B C12B C13B 122.5(5) . . . .
C5B C11B C12B C21B -57.3(5) . . . .
C6B C5B C11B C12B 55.9(3) . . . .
C6B C5B C11B C12B -55.9(3) . . . 6_575
C6B C7B C8B C3B 0.000(0) . . . .
C6B C7B C8B C9B 180.000(0) . . . .
C7B O2B C10B C9B 0.000(0) . . . .
C7B O2B C10B C23B 180.000(0) . . . .
C7B C6B C22B C21B -125.5(3) . . . 6_575
C7B C6B C22B C21B 125.5(3) . . . .
C7B C8B C9B C2B 180.000(0) . . . 5_675
C7B C8B C9B C10B 0.000(0) . . . .
C8B C3B C4B O1B 180.0 . . . .
C8B C3B C4B C5B 0.0 . . . .
C8B C9B C10B O2B 0.000(0) . . . .
C8B C9B C10B C23B 180.000(0) . . . .
C9B C2B C3B C4B 180.000(0) 5_675 . . .
C9B C2B C3B C8B 0.000(0) 5_675 . . .
C9B C10B C23B C24B 0.000(1) . . . .
C9B C10B C23B C36B 180.000(1) . . . .
C10B O2B C7B C6B 180.000(0) . . . .
C10B O2B C7B C8B 0.000(0) . . . .
C10B C23B C24B C1B 0.000(1) . . . 5_675
C10B C23B C24B C25B 180.000(1) . . . .
C10B C23B C36B C35B 123.3(3) . . . .
C10B C23B C36B C35B -123.3(3) . . . 6_575
C11B C5B C6B C7B 180.000(0) . . . .
C11B C5B C6B C22B 0.000(0) . . . .
C11B C12B C13B C14B 180.0(4) . . . .
C11B C12B C21B C20B 179.2(4) . . . .
C11B C12B C21B C22B 1.5(5) . . . .
C12B C11B C12B C13B -124.8(4) 6_575 . . .
C12B C11B C12B C21B 55.4(6) 6_575 . . .
C12B C13B C14B C15B -178.5(5) . . . .
C12B C13B C14B C19B -0.8(7) . . . .
C12B C21B C22B C6B 53.5(5) . . . .
C12B C21B C22B C21B -57.4(6) . . . 6_575
C13B C12B C21B C20B -0.6(7) . . . .
C13B C12B C21B C22B -178.3(4) . . . .
C13B C14B C15B C16B 177.8(6) . . . .
C13B C14B C19B C18B 179.3(6) . . . .
C13B C14B C19B C20B 2.5(8) . . . .
C14B C15B C16B C17B -0.2(11) . . . .
C14B C19B C20B C21B -3.4(8) . . . .
C15B C14B C19B C18B -2.9(8) . . . .
C15B C14B C19B C20B -179.6(5) . . . .
C15B C16B C17B C18B 3.3(12) . . . .
C16B C17B C18B C19B -6.0(12) . . . .
C17B C18B C19B C14B 5.9(10) . . . .
C17B C18B C19B C20B -177.4(7) . . . .
C18B C19B C20B C21B 179.9(6) . . . .
C19B C14B C15B C16B 0.0(9) . . . .
C19B C20B C21B C12B 2.4(8) . . . .
C19B C20B C21B C22B 179.8(5) . . . .
C20B C21B C22B C6B -124.0(5) . . . .
C20B C21B C22B C21B 125.1(4) . . . 6_575
C21B C12B C13B C14B -0.2(7) . . . .
C22B C6B C7B O2B 0.000(0) . . . .
C22B C6B C7B C8B 180.000(0) . . . .
C23B C24B C25B C26B 55.7(3) . . . .
C23B C24B C25B C26B -55.7(3) . . . 6_575
C24B C1B C2B C3B 180.000(0) 5_675 . . .
C24B C1B C2B C9B 0.000(1) 5_675 . . 5_675
C24B C23B C36B C35B 56.7(3) . . . 6_575
C24B C23B C36B C35B -56.7(3) . . . .
C24B C25B C26B C27B 124.3(5) . . . .
C24B C25B C26B C35B -55.5(5) . . . .
C25B C26B C27B C28B -179.5(4) . . . .
C25B C26B C35B C34B 177.3(4) . . . .
C25B C26B C35B C36B -0.1(5) . . . .
C26B C25B C26B C27B -124.5(4) 6_575 . . .
C26B C25B C26B C35B 55.7(5) 6_575 . . .
C26B C27B C28B C29B -178.9(4) . . . .
C26B C27B C28B C33B 0.7(6) . . . .
C26B C35B C36B C23B 56.6(5) . . . .
C26B C35B C36B C35B -56.5(6) . . . 6_575
C27B C26B C35B C34B -2.5(6) . . . .
C27B C26B C35B C36B -179.9(4) . . . .
C27B C28B C29B C30B -179.8(5) . . . .
C27B C28B C33B C32B -179.1(5) . . . .
C27B C28B C33B C34B 0.4(7) . . . .
C28B C29B C30B C31B -1.3(10) . . . .
C28B C33B C34B C35B -2.6(7) . . . .
C29B C28B C33B C32B 0.6(7) . . . .
C29B C28B C33B C34B -179.9(4) . . . .
C29B C30B C31B C32B 0.9(11) . . . .
C30B C31B C32B C33B 0.2(11) . . . .
C31B C32B C33B C28B -0.9(9) . . . .
C31B C32B C33B C34B 179.6(6) . . . .
C32B C33B C34B C35B 176.9(5) . . . .
C33B C28B C29B C30B 0.5(8) . . . .
C33B C34B C35B C26B 3.6(6) . . . .
C33B C34B C35B C36B -179.5(4) . . . .
C34B C35B C36B C23B -120.5(5) . . . .
C34B C35B C36B C35B 126.4(4) . . . 6_575
C35B C26B C27B C28B 0.3(6) . . . .
C36B C23B C24B C1B 180.000(0) . . . 5_675
C36B C23B C24B C25B 0.000(1) . . . .
Cl1C C1C C2C C3C -178.5(5) . . . .
Cl1C C1C C6C Cl2C -2.8(5) . . . .
Cl1C C1C C6C C5C 178.4(5) . . . .
C1C C2C C3C C4C 0.0 . . . .
C2C C1C C6C Cl2C 178.8(4) . . . .
C2C C1C C6C C5C 0.0 . . . .
C2C C3C C4C C5C 0.0 . . . .
C3C C4C C5C C6C 0.0 . . . .
C4C C5C C6C Cl2C -178.8(4) . . . .
C4C C5C C6C C1C 0.0 . . . .
C6C C1C C2C C3C 0.0 . . . .
Cl3C C8C C9C C10C -176.5(12) . . . .
Cl4C C7C C8C Cl3C -3.5(14) . . . .
Cl4C C7C C8C C9C -179.9(7) . . . .
Cl4C C7C C12C C11C 179.9(7) . . . .
C7C C8C C9C C10C 0.0 . . . .
C8C C7C C12C C11C 0.0 . . . .
C8C C9C C10C C11C 0.0 . . . .
C9C C10C C11C C12C 0.0 . . . .
C10C C11C C12C C7C 0.0 . . . .
C12C C7C C8C Cl3C 176.4(13) . . . .
C12C C7C C8C C9C 0.0 . . . .
Cl3D C8D C9D C10D 174.3(13) . . . .
Cl4D C7D C8D Cl3D 5.8(14) . . . .
Cl4D C7D C8D C9D 179.8(7) . . . .
Cl4D C7D C12D C11D -179.8(7) . . . .
C7D C8D C9D C10D 0.0 . . . .
C8D C7D C12D C11D 0.0 . . . .
C8D C9D C10D C11D 0.0 . . . .
C9D C10D C11D C12D 0.0 . . . .
C10D C11D C12D C7D 0.0 . . . .
C12D C7D C8D Cl3D -174.0(13) . . . .
C12D C7D C8D C9D 0.0 . . . .
Cl5C C13C C14C C15C 178.5(5) . . . .
C13C C13C C14C C15C 1.3(8) 6_575 . . .
C13C C14C C15C C15C -1.3(9) . . . 6_575
Cl6 C16C C17C C18C -179.7(5) . . . .
C16C C16C C17C C18C -0.4(8) 6_575 . . .
C16C C17C C18C C18C 0.4(8) . . . 6_575
Cl2F C5F C6F Cl1F 9.4(8) . . . .
Cl2F C5F C6F C1F -168.8(9) . . . .
C1F C2F C3F C4F 0.0 . . . .
C2F C1F C6F Cl1F -178.1(9) . . . .
C2F C1F C6F C5F 0.0 . . . .
C2F C3F C4F C5F 0.0 . . . .
C3F C4F C5F Cl2F 168.8(9) . . . .
C3F C4F C5F C6F 0.0 . . . .
C4F C5F C6F Cl1F 178.1(9) . . . .
C4F C5F C6F C1F 0.0 . . . .
C6F C1F C2F C3F 0.0 . . . .
Cl1G C2G C3G Cl2G -5.4(11) . . . .
Cl1G C2G C3G C4G 173.1(10) . . . .
Cl2G C3G C4G C5G 178.4(12) . . . .
C1G C2G C3G Cl2G -178.5(11) . . . .
C1G C2G C3G C4G 0.0 . . . .
C2G C1G C6G C5G 0.0 . . . .
C2G C3G C4G C5G 0.0 . . . .
C3G C4G C5G C6G 0.0 . . . .
C4G C5G C6G C1G 0.0 . . . .
C6G C1G C2G Cl1G -173.1(10) . . . .
C6G C1G C2G C3G 0.0 . . . .
Cl1H C1H C2H Cl2H -6.2(10) . . . .
Cl1H C1H C2H C3H 178.1(5) . . . .
Cl1H C1H C6H C5H -177.6(6) . . . .
Cl2H C2H C3H C4H -176.4(8) . . . .
C1H C2H C3H C4H 0.0 . . . .
C2H C1H C6H C5H 0.0 . . . .
C2H C3H C4H C5H 0.0 . . . .
C3H C4H C5H C6H 0.0 . . . .
C4H C5H C6H C1H 0.0 . . . .
C6H C1H C2H Cl2H 175.8(10) . . . .
C6H C1H C2H C3H 0.0 . . . .
Cl2I C5I C6I Cl1I -12.8(13) . . . .
Cl2I C5I C6I C1I 169.7(10) . . . .
C1I C2I C3I C4I 0.0 . . . .
C2I C1I C6I Cl1I -177.6(9) . . . .
C2I C1I C6I C5I 0.0 . . . .
C2I C3I C4I C5I 0.0 . . . .
C3I C4I C5I Cl2I -168.5(11) . . . .
C3I C4I C5I C6I 0.0 . . . .
C4I C5I C6I Cl1I 177.5(9) . . . .
C4I C5I C6I C1I 0.0 . . . .
C6I C1I C2I C3I 0.0 . . . .

loop_
_twin_individual_id
_twin_individual_mass_fraction_refined
1 0.7037(16)
2 0.2963(16)
